data_7004095
loop_
_publ_author_name
'Lan, Ya-Qian'
'Li, Shun-Li'
'Shao, Kui-Zhan'
'Wang, Xin-Long'
'Su, Zhong-Min'

_publ_section_title
;
 Construction of different dimensional inorganic--organic hybrid
 materials based on polyoxometalates and metal--organic units via
 changing metal ions: from non-covalent interactions to covalent
 connections
;
_journal_issue 29
_journal_name_full 'Dalton Transactions'
_journal_page_first 3824
_journal_page_last 3835
_journal_paper_doi 10.1039/b802626b
_journal_year 2008
_chemical_formula_sum 'C78 H100 Co2 F12 N36 O98 Si2 W24'
_chemical_formula_weight 7924.38
_chemical_name_systematic
;
?
;
_space_group_IT_number 14
_symmetry_cell_setting monoclinic
_symmetry_space_group_name_Hall '-P 2ybc'
_symmetry_space_group_name_H-M 'P 1 21/c 1'
_atom_sites_solution_hydrogens geom
_atom_sites_solution_primary direct
_atom_sites_solution_secondary difmap
_audit_creation_method SHELXL-97
_cell_angle_alpha 90.00
_cell_angle_beta 95.5610(10)
_cell_angle_gamma 90.00
_cell_formula_units_Z 2
_cell_length_a 25.1472(10)
_cell_length_b 18.2073(7)
_cell_length_c 17.6380(7)
_cell_measurement_temperature 293(2)
_cell_measurement_theta_max 28.26
_cell_measurement_theta_min 1.38
_cell_volume 8037.8(5)
_computing_cell_refinement 'SAINT (Bruker, 1999)'
_computing_data_collection 'SMART (Bruker, 1997)'
_computing_data_reduction SAINT
_computing_molecular_graphics 'SHELXTL-PLUS (Sheldrick, 1990)'
_computing_publication_material SHELXL-97
_computing_structure_refinement 'SHELXL-97 (Sheldrick, 1997)'
_computing_structure_solution 'SHELXS-97 (Sheldrick, 1997)'
_diffrn_ambient_temperature 293(2)
_diffrn_measured_fraction_theta_full 0.987
_diffrn_measured_fraction_theta_max 0.934
_diffrn_measurement_device_type 'Bruker APEX CCD area-detector'
_diffrn_measurement_method '\w scans'
_diffrn_radiation_monochromator graphite
_diffrn_radiation_source 'fine-focus sealed tube'
_diffrn_radiation_type MoK\a
_diffrn_radiation_wavelength 0.71069
_diffrn_reflns_av_R_equivalents 0.0551
_diffrn_reflns_av_sigmaI/netI 0.0668
_diffrn_reflns_limit_h_max 26
_diffrn_reflns_limit_h_min -33
_diffrn_reflns_limit_k_max 23
_diffrn_reflns_limit_k_min -23
_diffrn_reflns_limit_l_max 22
_diffrn_reflns_limit_l_min -23
_diffrn_reflns_number 48729
_diffrn_reflns_theta_full 25.00
_diffrn_reflns_theta_max 28.26
_diffrn_reflns_theta_min 1.38
_diffrn_standards_number 0
_exptl_absorpt_coefficient_mu 17.430
_exptl_absorpt_correction_T_max 0.123
_exptl_absorpt_correction_T_min 0.109
_exptl_absorpt_correction_type multi-scan
_exptl_absorpt_process_details 'SADABS (Sheldrick, 1996)'
_exptl_crystal_colour pink
_exptl_crystal_density_diffrn 3.274
_exptl_crystal_density_method 'not measured'
_exptl_crystal_description Block
_exptl_crystal_F_000 7140
_exptl_crystal_size_max 0.14
_exptl_crystal_size_mid 0.13
_exptl_crystal_size_min 0.12
_refine_diff_density_max 2.330
_refine_diff_density_min -2.495
_refine_diff_density_rms 0.326
_refine_ls_extinction_method none
_refine_ls_goodness_of_fit_ref 1.127
_refine_ls_hydrogen_treatment mixed
_refine_ls_matrix_type full
_refine_ls_number_parameters 1144
_refine_ls_number_reflns 18599
_refine_ls_number_restraints 0
_refine_ls_restrained_S_all 1.127
_refine_ls_R_factor_all 0.0739
_refine_ls_R_factor_gt 0.0579
_refine_ls_shift/su_max 0.002
_refine_ls_shift/su_mean 0.000
_refine_ls_structure_factor_coef Fsqd
_refine_ls_weighting_details 'calc w=1/[\s^2^(Fo^2^)+(0.0000P)^2^+206.5759P] where P=(Fo^2^+2Fc^2^)/3'
_refine_ls_weighting_scheme calc
_refine_ls_wR_factor_gt 0.1123
_refine_ls_wR_factor_ref 0.1180
_reflns_number_gt 15037
_reflns_number_total 18599
_reflns_threshold_expression >2sigma(I)
_cod_data_source_file b802626b.txt
_cod_data_source_block co
_cod_depositor_comments
;
The following automatic conversions were performed:
'_symmetry_cell_setting' value 'Monoclinic' changed to 'monoclinic'
according to '/home/saulius/struct/CIF-dictionaries/cif_core.dic'
dictionary named 'cif_core.dic' version 2.4.1 from 2010-06-29.

Automatic conversion script
Id: cif_fix_enum 1527 2010-12-29 10:47:43Z saulius 
;
_cod_original_sg_symbol_H-M 'P 21/c'
_cod_database_code 7004095

loop_
_symmetry_equiv_pos_as_xyz
'x, y, z'
'-x, y+1/2, -z+1/2'
'-x, -y, -z'
'x, -y-1/2, z-1/2'

loop_
_atom_site_label
_atom_site_type_symbol
_atom_site_fract_x
_atom_site_fract_y
_atom_site_fract_z
_atom_site_U_iso_or_equiv
_atom_site_adp_type
_atom_site_occupancy
_atom_site_symmetry_multiplicity
_atom_site_calc_flag
_atom_site_refinement_flags
_atom_site_disorder_assembly
_atom_site_disorder_group
Co1 Co 0.78082(6) 1.00546(8) 0.41494(8) 0.0158(3) Uani 1 1 d . . .
W1 W 0.61030(2) 1.00037(3) 0.64032(3) 0.02339(11) Uani 1 1 d . . .
W2 W 0.52115(2) 1.01001(3) 0.30524(3) 0.02822(12) Uani 1 1 d . . .
W3 W 0.63112(2) 1.01232(3) 0.44552(3) 0.02722(12) Uani 1 1 d . . .
W4 W 0.54535(2) 1.16530(3) 0.42381(3) 0.02998(13) Uani 1 1 d . . .
W5 W 0.58530(2) 0.84641(3) 0.52090(3) 0.02272(11) Uani 1 1 d . . .
W6 W 0.52546(2) 1.15502(3) 0.61878(3) 0.02353(11) Uani 1 1 d . . .
W7 W -0.06697(3) 0.17150(4) -0.00426(4) 0.04551(17) Uani 1 1 d . . .
W8 W 0.0744(5) 0.1567(8) 0.0512(7) 0.0364(15) Uani 0.50 1 d P . .
W9 W 0.02290(2) 0.13118(4) -0.14031(4) 0.04680(18) Uani 1 1 d . . .
W10 W 0.0509(5) 0.0271(7) 0.1892(5) 0.0411(16) Uani 0.50 1 d P . .
W11 W 0.13823(2) -0.00945(3) 0.05685(4) 0.03812(15) Uani 1 1 d . . .
W12 W 0.08987(3) -0.03879(3) -0.13626(4) 0.04271(16) Uani 1 1 d . . .
Si1 Si 0.5000 1.0000 0.5000 0.0166(8) Uani 1 2 d S . .
Si2 Si 0.0000 0.0000 0.0000 0.0242(10) Uani 1 2 d S . .
F1 F 0.8562(5) 0.7525(10) 0.7074(10) 0.125(6) Uani 1 1 d . . .
F2 F 0.7438(6) 0.8907(10) 0.8484(9) 0.135(7) Uani 1 1 d . . .
F3 F 0.7088(4) -0.0209(6) 1.0089(7) 0.071(3) Uani 1 1 d . . .
F4 F 0.6823(8) 0.1457(8) 1.2037(8) 0.141(8) Uani 1 1 d . . .
F5 F 0.8385(7) 1.2909(9) 0.6356(10) 0.045(4) Uiso 0.50 1 d P . .
F5' F 0.7053(12) 1.1428(16) 0.6783(17) 0.099(9) Uiso 0.50 1 d P . .
F6 F 0.6822(5) 1.2892(8) 0.4761(6) 0.088(4) Uani 1 1 d . . .
C1 C 0.8059(6) 0.8580(7) 0.5002(8) 0.030(3) Uani 1 1 d . . .
H1 H 0.8366 0.8753 0.5280 0.036 Uiso 1 1 calc R . .
C2 C 0.7360(5) 0.8469(7) 0.4246(8) 0.030(3) Uani 1 1 d . . .
H2 H 0.7081 0.8593 0.3884 0.036 Uiso 1 1 calc R . .
C3 C 0.8076(5) 0.7256(7) 0.5465(7) 0.028(3) Uani 1 1 d . . .
H3A H 0.8420 0.7384 0.5730 0.034 Uiso 1 1 calc R . .
H3B H 0.8135 0.6865 0.5108 0.034 Uiso 1 1 calc R . .
C4 C 0.7709(5) 0.6969(7) 0.6048(7) 0.027(3) Uani 1 1 d . . .
C5 C 0.7643(5) 0.7521(7) 0.6702(7) 0.028(3) Uani 1 1 d . . .
C6 C 0.7148(6) 0.7783(9) 0.6833(9) 0.042(4) Uani 1 1 d . . .
H6 H 0.6853 0.7643 0.6506 0.051 Uiso 1 1 calc R . .
C7 C 0.7075(7) 0.8238(10) 0.7423(10) 0.058(5) Uani 1 1 d . . .
H7 H 0.6734 0.8395 0.7513 0.070 Uiso 1 1 calc R . .
C8 C 0.7510(9) 0.8459(13) 0.7878(13) 0.085(8) Uani 1 1 d . . .
C9 C 0.7995(7) 0.8237(14) 0.7781(11) 0.082(8) Uani 1 1 d . . .
H9 H 0.8284 0.8377 0.8119 0.099 Uiso 1 1 calc R . .
C10 C 0.8068(7) 0.7786(11) 0.7158(11) 0.062(5) Uani 1 1 d . . .
C11 C 0.7960(5) 0.6248(7) 0.6336(7) 0.029(3) Uani 1 1 d . . .
H11A H 0.7927 0.5896 0.5922 0.035 Uiso 1 1 calc R . .
H11B H 0.8339 0.6330 0.6472 0.035 Uiso 1 1 calc R . .
C12 C 0.7994(6) 0.5659(7) 0.7614(7) 0.031(3) Uani 1 1 d . . .
H12 H 0.8362 0.5687 0.7739 0.037 Uiso 1 1 calc R . .
C13 C 0.7178(5) 0.5445(8) 0.7637(7) 0.030(3) Uani 1 1 d . . .
H13 H 0.6858 0.5283 0.7802 0.036 Uiso 1 1 calc R . .
C14 C 0.8277(5) 1.0888(7) 0.5596(7) 0.029(3) Uani 1 1 d . . .
H14 H 0.8459 1.1224 0.5319 0.035 Uiso 1 1 calc R . .
C15 C 0.7765(5) 1.0051(7) 0.5900(7) 0.029(3) Uani 1 1 d . . .
H15 H 0.7514 0.9675 0.5860 0.035 Uiso 1 1 calc R . .
C16 C 0.8558(6) 1.1356(8) 0.6923(8) 0.038(3) Uani 1 1 d . . .
H16A H 0.8779 1.1706 0.6682 0.045 Uiso 1 1 calc R . .
H16B H 0.8785 1.1084 0.7301 0.045 Uiso 1 1 calc R . .
C17 C 0.8121(6) 1.1771(7) 0.7315(8) 0.033(3) Uani 1 1 d . . .
C18 C 0.7743(6) 1.2125(7) 0.6667(8) 0.034(3) Uani 1 1 d . . .
C19 C 0.7241(6) 1.1864(8) 0.6444(8) 0.036(3) Uani 1 1 d . . .
C20 C 0.6917(7) 1.2108(9) 0.5813(9) 0.048(4) Uani 1 1 d . . .
H20 H 0.6575 1.1925 0.5684 0.057 Uiso 1 1 calc R . .
C21 C 0.7142(8) 1.2648(10) 0.5388(9) 0.052(4) Uani 1 1 d . . .
C22 C 0.7638(9) 1.2928(10) 0.5541(11) 0.063(5) Uani 1 1 d . . .
H22 H 0.7781 1.3268 0.5224 0.075 Uiso 1 1 calc R . .
C23 C 0.7922(6) 1.2670(9) 0.6210(9) 0.044(4) Uani 1 1 d . . .
C24 C 0.8395(6) 1.2295(8) 0.7875(9) 0.040(4) Uani 1 1 d . . .
H24A H 0.8566 1.2013 0.8297 0.048 Uiso 1 1 calc R . .
H24B H 0.8675 1.2541 0.7631 0.048 Uiso 1 1 calc R . .
N8 N 0.7572(5) 1.2702(6) 0.8438(7) 0.034(3) Uani 1 1 d . . .
C26 C 0.8192(6) 1.3551(7) 0.8365(7) 0.030(3) Uani 1 1 d . . .
H26 H 0.8503 1.3780 0.8243 0.036 Uiso 1 1 calc R . .
C27 C 0.6877(6) 0.0830(9) 0.8605(8) 0.041(4) Uani 1 1 d . . .
H27 H 0.7196 0.0612 0.8797 0.049 Uiso 1 1 calc R . .
C28 C 0.6296(6) 0.1588(8) 0.8119(9) 0.038(3) Uani 1 1 d . . .
H28 H 0.6143 0.2011 0.7898 0.045 Uiso 1 1 calc R . .
C29 C 0.6286(7) -0.0203(8) 0.8817(8) 0.043(4) Uani 1 1 d . . .
H29A H 0.6617 -0.0479 0.8899 0.051 Uiso 1 1 calc R . .
H29B H 0.6070 -0.0434 0.8397 0.051 Uiso 1 1 calc R . .
C30 C 0.5991(5) -0.0267(8) 0.9532(8) 0.032(3) Uani 1 1 d . . .
C31 C 0.6037(7) -0.1067(7) 0.9784(8) 0.038(3) Uani 1 1 d . . .
H31A H 0.5846 -0.1371 0.9396 0.046 Uiso 1 1 calc R . .
H31B H 0.6410 -0.1210 0.9821 0.046 Uiso 1 1 calc R . .
C32 C 0.6098(6) -0.1289(8) 1.1167(9) 0.038(3) Uani 1 1 d . . .
H32 H 0.6468 -0.1272 1.1266 0.045 Uiso 1 1 calc R . .
C33 C 0.5255(6) -0.1380(8) 1.1272(11) 0.047(4) Uani 1 1 d . . .
H33 H 0.4938 -0.1441 1.1495 0.056 Uiso 1 1 calc R . .
C34 C 0.6223(6) 0.0245(7) 1.0172(8) 0.031(3) Uani 1 1 d . . .
C35 C 0.6758(7) 0.0232(9) 1.0480(10) 0.047(4) Uani 1 1 d . . .
C36 C 0.6970(9) 0.0654(11) 1.1083(13) 0.074(7) Uani 1 1 d . . .
H36 H 0.7335 0.0656 1.1237 0.089 Uiso 1 1 calc R . .
C37 C 0.6623(15) 0.1067(12) 1.1442(14) 0.097(10) Uani 1 1 d . . .
C38 C 0.6112(11) 0.1134(12) 1.1197(12) 0.076(7) Uani 1 1 d . . .
H38 H 0.5895 0.1461 1.1430 0.091 Uiso 1 1 calc R . .
C39 C 0.5900(7) 0.0698(10) 1.0569(10) 0.052(4) Uani 1 1 d . . .
H39 H 0.5535 0.0715 1.0420 0.062 Uiso 1 1 calc R . .
N1 N 0.7750(4) 0.8961(6) 0.4512(6) 0.026(2) Uani 1 1 d . . .
N2 N 0.7860(4) 0.7894(5) 0.5041(6) 0.022(2) Uani 1 1 d . . .
N3 N 0.7415(5) 0.7822(6) 0.4542(7) 0.037(3) Uani 1 1 d . . .
N4 N 0.7734(4) 0.5921(6) 0.6991(6) 0.027(2) Uani 1 1 d . . .
N5 N 0.7204(4) 0.5788(6) 0.6988(6) 0.030(2) Uani 1 1 d . . .
N6 N 0.7648(4) 0.5347(5) 0.8040(6) 0.024(2) Uani 1 1 d . . .
N7 N 0.8058(5) 1.2861(5) 0.8187(6) 0.029(2) Uani 1 1 d . . .
C25 C 0.7449(6) 1.3331(7) 0.8761(8) 0.031(3) Uani 1 1 d . . .
H25 H 0.7132 1.3397 0.8984 0.038 Uiso 1 1 calc R . .
N9 N 0.7817(4) 1.3868(6) 0.8743(6) 0.024(2) Uani 1 1 d . . .
N10 N 0.7946(4) 1.0377(6) 0.5295(6) 0.026(2) Uani 1 1 d . . .
N11 N 0.8309(4) 1.0851(6) 0.6351(6) 0.030(2) Uani 1 1 d . . .
N12 N 0.7978(5) 1.0315(7) 0.6564(7) 0.038(3) Uani 1 1 d . . .
N13 N 0.6828(5) 0.1489(7) 0.8300(6) 0.036(3) Uani 1 1 d . . .
H13A H 0.7081 0.1793 0.8231 0.043 Uiso 1 1 calc R . .
N14 N 0.6029(4) 0.1004(7) 0.8298(7) 0.034(3) Uani 1 1 d . . .
N15 N 0.6411(4) 0.0534(6) 0.8595(6) 0.031(2) Uani 1 1 d . . .
N16 N 0.5827(4) -0.1211(6) 1.0513(7) 0.032(3) Uani 1 1 d . . .
N17 N 0.5282(5) -0.1271(7) 1.0567(8) 0.044(3) Uani 1 1 d . . .
N18 N 0.5754(5) -0.1398(6) 1.1666(7) 0.039(3) Uani 1 1 d . . .
H18 H 0.5826 -0.1467 1.2147 0.046 Uiso 1 1 calc R . .
O1 O 0.6947(3) 1.0165(4) 0.4197(5) 0.0254(19) Uani 1 1 d . . .
O2 O 0.5926(5) 0.9957(7) 0.3502(9) 0.090(6) Uani 1 1 d . . .
O1W O 0.8627(4) 0.9962(5) 0.4114(6) 0.039(2) Uani 1 1 d . . .
O3 O 0.5299(5) 1.0143(6) 0.2129(6) 0.046(3) Uani 1 1 d . . .
O2W O 0.4397(6) 0.1818(8) 0.2173(10) 0.088(5) Uani 1 1 d . . .
O4 O 0.5530(5) 0.9755(6) 0.6978(9) 0.067(4) Uani 1 1 d . . .
O3W O 0.6176(5) 0.8211(6) 0.3079(6) 0.052(3) Uani 1 1 d . . .
O5 O 0.6620(4) 1.0011(6) 0.7064(6) 0.046(3) Uani 1 1 d . . .
O4W O 0.9094(8) 0.6276(11) 0.8522(14) 0.131(8) Uani 1 1 d . . .
O6 O 0.6445(7) 1.0248(6) 0.5521(7) 0.078(5) Uani 1 1 d . . .
O5W O 0.9559(14) 0.2549(18) 0.6972(19) 0.094(10) Uiso 0.50 1 d P . .
O7 O 0.6095(6) 0.9012(6) 0.6072(7) 0.071(5) Uani 1 1 d . . .
O6W O 0.0218(16) 0.617(2) 0.880(2) 0.117(12) Uiso 0.50 1 d P . .
O8 O 0.6253(6) 0.9102(6) 0.4625(6) 0.069(5) Uani 1 1 d . . .
O9 O 0.6263(4) 0.7733(6) 0.5283(6) 0.044(3) Uani 1 1 d . . .
O10 O 0.5422(4) 0.8212(9) 0.4294(6) 0.078(5) Uani 1 1 d . . .
O7W O 0.9547(18) 0.344(2) 0.834(3) 0.130(14) Uiso 0.50 1 d P . .
O11 O 0.5103(4) 0.9085(6) 0.3169(8) 0.062(4) Uani 1 1 d . . .
O12 O 0.5360(4) 1.2278(6) 0.6761(7) 0.060(4) Uani 1 1 d . . .
O13 O 0.5884(5) 1.0991(6) 0.6428(8) 0.062(4) Uani 1 1 d . . .
O14 O 0.5546(4) 1.1865(9) 0.5297(7) 0.074(5) Uani 1 1 d . . .
O15 O 0.5650(4) 1.2427(5) 0.3874(6) 0.044(3) Uani 1 1 d . . .
O16 O 0.6107(6) 1.1112(7) 0.4381(9) 0.089(6) Uani 1 1 d . . .
O17 O 0.4718(5) 1.1864(9) 0.4265(6) 0.077(5) Uani 1 1 d . . .
O18 O 0.5291(6) 1.1102(7) 0.3335(10) 0.098(6) Uani 1 1 d . . .
O19' O 0.5592(6) 0.9728(8) 0.5216(9) 0.020(3) Uiso 0.50 1 d P . .
O19 O 0.4963(6) 1.0881(7) 0.5066(8) 0.013(3) Uiso 0.50 1 d P . .
O20 O 0.5220(7) 1.0296(9) 0.5823(10) 0.025(4) Uiso 0.50 1 d P . .
O20' O 0.5383(6) 1.0364(8) 0.4358(8) 0.016(3) Uiso 0.50 1 d P . .
O21 O 0.1066(5) 0.2372(6) 0.0748(8) 0.063(4) Uani 1 1 d . . .
O22 O 0.0011(5) 0.1984(12) 0.0451(8) 0.103(7) Uani 1 1 d . . .
O23 O 0.0672(5) 0.1666(12) -0.0565(8) 0.103(7) Uani 1 1 d . . .
O24 O 0.0332(5) 0.1932(7) -0.2065(8) 0.063(4) Uani 1 1 d . . .
O25 O -0.0350(8) 0.1756(10) -0.0984(11) 0.106(6) Uiso 1 1 d . . .
O26 O -0.0819(7) 0.1324(7) 0.0901(8) 0.082(5) Uani 1 1 d . . .
O27 O -0.0994(6) 0.2509(6) -0.0058(9) 0.073(4) Uani 1 1 d . . .
O28 O -0.0227(6) 0.0579(7) 0.1962(12) 0.107(7) Uani 1 1 d . . .
O29 O -0.0266(5) 0.0689(7) -0.1945(12) 0.099(6) Uani 1 1 d . . .
O30 O 0.0710(6) 0.0425(9) 0.2831(7) 0.085(5) Uani 1 1 d . . .
O31 O 0.0622(6) 0.1237(8) 0.1493(9) 0.087(5) Uani 1 1 d . . .
O32 O 0.1102(7) -0.0041(7) 0.1522(9) 0.091(6) Uani 1 1 d . . .
O33 O 0.1290(6) 0.0932(7) 0.0471(8) 0.076(4) Uani 1 1 d . . .
O34 O 0.2030(5) -0.0158(9) 0.0811(9) 0.090(6) Uani 1 1 d . . .
O35 O 0.1372(7) -0.0130(7) -0.0505(8) 0.083(5) Uani 1 1 d . . .
O36 O -0.1212(7) 0.1102(8) -0.0535(8) 0.086(5) Uani 1 1 d . . .
O37 O 0.1340(6) -0.0568(7) -0.1966(8) 0.069(4) Uani 1 1 d . . .
O38 O 0.0772(5) 0.0622(7) -0.1563(12) 0.098(6) Uani 1 1 d . . .
O39' O 0.0074(7) 0.0900(10) -0.0148(10) 0.032(4) Uiso 0.50 1 d P . .
O39 O 0.0481(7) 0.0302(9) 0.0529(9) 0.023(3) Uiso 0.50 1 d P . .
O40' O 0.0124(6) 0.0091(8) -0.0901(9) 0.019(3) Uiso 0.50 1 d P . .
O40 O 0.0556(7) -0.0381(9) -0.0134(10) 0.029(4) Uiso 0.50 1 d P . .
O41 O 0.7205(3) 0.6779(4) 0.5665(5) 0.0243(18) Uani 1 1 d . . .
H41 H 0.7054 0.7152 0.5497 0.036 Uiso 1 1 calc R . .
O42 O 0.7839(4) 1.1278(5) 0.7755(6) 0.041(2) Uani 1 1 d . . .
H42 H 0.7622 1.1508 0.7980 0.061 Uiso 1 1 calc R . .
O43 O 0.5444(4) -0.0081(6) 0.9366(6) 0.043(3) Uani 1 1 d . . .
H43 H 0.5355 -0.0148 0.8911 0.065 Uiso 1 1 calc R . .
O8W O 0.919(2) 0.940(3) 0.560(3) 0.18(2) Uiso 0.50 1 d P . .
W10' W 0.0454(4) 0.0342(7) 0.1947(5) 0.0428(16) Uani 0.50 1 d P . .
W8' W 0.0681(5) 0.1662(8) 0.0514(8) 0.0390(17) Uani 0.50 1 d P . .

loop_
_atom_site_aniso_label
_atom_site_aniso_U_11
_atom_site_aniso_U_22
_atom_site_aniso_U_33
_atom_site_aniso_U_23
_atom_site_aniso_U_13
_atom_site_aniso_U_12
Co1 0.0157(7) 0.0142(7) 0.0175(7) -0.0013(5) 0.0012(6) -0.0005(6)
W1 0.0176(2) 0.0317(3) 0.0199(2) 0.00187(19) -0.00349(18) -0.0033(2)
W2 0.0323(3) 0.0360(3) 0.0160(2) 0.0000(2) 0.0005(2) 0.0103(2)
W3 0.0125(2) 0.0279(3) 0.0422(3) -0.0126(2) 0.0079(2) -0.00340(19)
W4 0.0275(3) 0.0184(2) 0.0423(3) 0.0110(2) -0.0056(2) -0.0062(2)
W5 0.0214(2) 0.0187(2) 0.0290(3) 0.00548(18) 0.0075(2) 0.00654(19)
W6 0.0227(3) 0.0221(2) 0.0259(2) -0.00712(19) 0.0029(2) -0.00464(19)
W7 0.0318(3) 0.0410(3) 0.0648(4) 0.0115(3) 0.0100(3) 0.0157(3)
W8 0.022(3) 0.040(3) 0.050(3) -0.010(2) 0.014(2) -0.011(2)
W9 0.0240(3) 0.0586(4) 0.0577(4) 0.0325(3) 0.0033(3) -0.0036(3)
W10 0.037(2) 0.053(3) 0.0331(13) 0.0065(19) 0.0051(11) -0.0039(19)
W11 0.0121(2) 0.0450(3) 0.0564(4) 0.0147(3) -0.0013(2) -0.0005(2)
W12 0.0301(3) 0.0414(3) 0.0605(4) 0.0014(3) 0.0241(3) -0.0007(3)
Si1 0.013(2) 0.017(2) 0.020(2) -0.0017(16) 0.0033(17) -0.0045(17)
Si2 0.009(2) 0.032(3) 0.032(3) 0.006(2) 0.0049(19) -0.0012(19)
F1 0.036(7) 0.177(15) 0.156(14) -0.087(12) -0.027(8) 0.021(8)
F2 0.104(12) 0.166(15) 0.126(13) -0.108(12) -0.030(9) 0.042(11)
F3 0.028(5) 0.081(8) 0.101(9) 0.025(7) -0.004(5) 0.008(5)
F4 0.25(2) 0.105(11) 0.059(8) -0.002(8) -0.021(10) -0.117(13)
F6 0.091(9) 0.131(11) 0.038(6) 0.018(7) -0.012(6) 0.044(8)
C1 0.033(7) 0.020(6) 0.039(8) 0.005(5) 0.007(6) -0.003(5)
C2 0.021(7) 0.027(7) 0.042(8) 0.003(6) 0.000(6) -0.004(5)
C3 0.023(7) 0.027(6) 0.034(7) 0.006(5) 0.004(5) 0.013(5)
C4 0.017(6) 0.033(7) 0.033(7) 0.016(5) 0.010(5) 0.008(5)
C5 0.018(6) 0.037(7) 0.027(7) -0.002(5) -0.003(5) 0.003(5)
C6 0.018(7) 0.055(9) 0.052(10) -0.005(7) -0.007(6) -0.001(6)
C7 0.051(11) 0.072(12) 0.050(10) -0.030(9) -0.001(8) 0.030(9)
C8 0.073(15) 0.098(17) 0.079(15) -0.051(13) -0.030(12) 0.036(13)
C9 0.034(10) 0.15(2) 0.057(12) -0.047(13) -0.034(9) 0.022(12)
C10 0.030(9) 0.088(14) 0.068(12) -0.041(11) -0.001(8) 0.009(9)
C11 0.026(7) 0.031(7) 0.033(7) 0.018(5) 0.010(6) 0.015(5)
C12 0.028(7) 0.037(7) 0.027(7) 0.005(5) 0.002(6) 0.008(6)
C13 0.026(7) 0.046(8) 0.020(6) 0.006(5) 0.002(5) 0.002(6)
C14 0.025(7) 0.033(7) 0.030(7) -0.009(5) 0.001(5) 0.002(6)
C15 0.027(7) 0.030(7) 0.031(7) -0.002(5) 0.003(5) -0.002(5)
C16 0.040(8) 0.036(8) 0.035(8) -0.019(6) -0.006(6) 0.007(6)
C17 0.036(8) 0.031(7) 0.030(7) -0.008(5) -0.001(6) 0.004(6)
C18 0.032(8) 0.028(7) 0.042(8) -0.007(6) 0.009(6) 0.007(6)
C19 0.030(8) 0.045(8) 0.031(7) 0.003(6) -0.010(6) -0.007(6)
C20 0.035(9) 0.060(10) 0.044(9) -0.004(8) -0.014(7) 0.018(8)
C21 0.059(12) 0.063(11) 0.034(9) -0.002(8) 0.006(8) 0.019(9)
C22 0.086(16) 0.051(10) 0.056(11) 0.009(9) 0.030(11) 0.004(10)
C23 0.035(9) 0.048(9) 0.048(9) 0.002(7) 0.000(7) -0.003(7)
C24 0.027(7) 0.049(9) 0.040(8) -0.022(7) -0.018(6) 0.019(7)
N8 0.030(6) 0.023(5) 0.051(7) -0.013(5) 0.011(6) -0.005(5)
C26 0.031(7) 0.028(7) 0.030(7) -0.008(5) 0.004(6) 0.002(6)
C27 0.027(8) 0.061(10) 0.033(8) 0.010(7) -0.005(6) 0.004(7)
C28 0.036(8) 0.030(7) 0.049(9) -0.012(6) 0.015(7) 0.004(6)
C29 0.065(11) 0.036(8) 0.027(7) 0.001(6) 0.003(7) 0.009(7)
C30 0.019(7) 0.041(8) 0.036(7) 0.002(6) -0.001(6) 0.004(6)
C31 0.053(10) 0.029(7) 0.034(8) 0.002(6) 0.012(7) 0.012(7)
C32 0.025(7) 0.038(8) 0.048(9) -0.001(7) -0.011(6) 0.014(6)
C33 0.034(9) 0.035(8) 0.071(12) 0.006(8) 0.008(8) -0.018(7)
C34 0.031(7) 0.026(7) 0.037(8) 0.008(5) 0.002(6) -0.004(5)
C35 0.042(9) 0.042(9) 0.052(10) 0.018(7) -0.012(8) -0.013(7)
C36 0.076(15) 0.061(12) 0.076(14) 0.039(11) -0.041(12) -0.044(11)
C37 0.17(3) 0.046(12) 0.072(16) -0.018(11) -0.009(18) -0.055(16)
C38 0.11(2) 0.069(14) 0.047(12) -0.021(10) 0.020(13) -0.033(14)
C39 0.041(10) 0.065(11) 0.052(10) 0.001(8) 0.018(8) 0.010(8)
N1 0.024(6) 0.026(5) 0.028(6) 0.003(4) 0.002(4) -0.001(4)
N2 0.014(5) 0.021(5) 0.031(6) 0.004(4) 0.001(4) -0.002(4)
N3 0.040(7) 0.030(6) 0.039(7) 0.008(5) -0.010(6) -0.002(5)
N4 0.022(5) 0.026(5) 0.034(6) 0.011(4) 0.010(5) 0.011(4)
N5 0.016(5) 0.049(7) 0.025(6) 0.008(5) -0.003(4) -0.004(5)
N6 0.026(6) 0.026(5) 0.022(5) 0.003(4) 0.005(4) -0.002(4)
N7 0.033(6) 0.020(5) 0.034(6) -0.005(4) 0.004(5) 0.006(5)
C25 0.031(7) 0.027(6) 0.037(7) -0.002(6) 0.007(6) 0.001(6)
N9 0.015(5) 0.029(5) 0.028(5) -0.005(4) 0.004(4) 0.004(4)
N10 0.027(6) 0.030(5) 0.018(5) -0.005(4) -0.006(4) -0.001(5)
N11 0.027(6) 0.039(6) 0.023(6) -0.012(5) -0.004(5) 0.008(5)
N12 0.051(8) 0.037(6) 0.026(6) -0.002(5) -0.004(5) 0.003(6)
N13 0.031(7) 0.054(7) 0.025(6) -0.007(5) 0.015(5) -0.010(6)
N14 0.009(5) 0.050(7) 0.043(7) -0.011(6) 0.005(5) 0.010(5)
N15 0.026(6) 0.044(7) 0.022(5) -0.007(5) 0.004(5) 0.001(5)
N16 0.025(6) 0.028(6) 0.042(7) 0.001(5) -0.003(5) 0.000(5)
N17 0.029(7) 0.037(7) 0.063(9) 0.001(6) -0.007(6) -0.002(5)
N18 0.039(7) 0.040(7) 0.039(7) -0.004(5) 0.013(6) 0.000(6)
O1 0.012(4) 0.028(4) 0.037(5) -0.010(4) 0.005(4) -0.009(3)
O2 0.067(9) 0.051(7) 0.136(13) -0.056(8) -0.080(9) 0.043(7)
O1W 0.028(5) 0.038(5) 0.049(6) -0.002(5) 0.000(5) -0.004(4)
O3 0.056(7) 0.054(6) 0.031(5) 0.015(5) 0.016(5) 0.018(5)
O2W 0.081(11) 0.070(9) 0.106(12) 0.032(9) -0.017(9) -0.006(8)
O4 0.052(8) 0.040(6) 0.119(12) 0.030(7) 0.054(8) 0.015(6)
O3W 0.053(7) 0.063(7) 0.042(6) 0.000(5) 0.020(6) 0.009(6)
O5 0.021(5) 0.062(7) 0.055(7) 0.011(6) -0.003(5) -0.004(5)
O4W 0.086(14) 0.103(14) 0.20(2) -0.016(15) 0.006(14) -0.028(11)
O6 0.168(15) 0.035(6) 0.042(7) -0.014(5) 0.061(9) -0.043(8)
O7 0.124(12) 0.048(7) 0.051(7) -0.027(6) 0.059(8) -0.047(7)
O8 0.133(12) 0.039(6) 0.044(6) -0.026(5) 0.057(8) -0.055(7)
O9 0.058(7) 0.043(6) 0.032(5) 0.006(4) 0.010(5) 0.028(5)
O10 0.027(6) 0.166(14) 0.037(6) 0.052(8) -0.007(5) -0.017(8)
O11 0.026(6) 0.049(6) 0.118(11) 0.041(7) 0.037(6) 0.013(5)
O12 0.034(6) 0.061(7) 0.085(9) -0.052(7) 0.011(6) -0.013(5)
O13 0.056(8) 0.036(6) 0.103(10) 0.041(6) 0.044(7) 0.015(5)
O14 0.011(5) 0.173(15) 0.042(7) 0.028(8) 0.013(5) 0.003(7)
O15 0.054(7) 0.037(5) 0.040(6) 0.018(5) 0.004(5) -0.015(5)
O16 0.084(10) 0.049(7) 0.117(12) -0.046(8) -0.076(9) 0.041(7)
O17 0.033(7) 0.167(15) 0.031(6) 0.022(8) 0.006(5) -0.027(8)
O18 0.071(10) 0.053(8) 0.156(15) -0.052(9) -0.070(10) 0.043(7)
O21 0.063(8) 0.043(6) 0.087(10) -0.006(6) 0.033(7) -0.022(6)
O22 0.027(7) 0.23(2) 0.054(8) -0.012(11) 0.015(6) 0.024(10)
O23 0.019(6) 0.23(2) 0.059(9) -0.014(11) -0.004(6) 0.031(9)
O24 0.047(7) 0.066(8) 0.076(9) 0.037(7) 0.010(6) -0.007(6)
O26 0.118(13) 0.058(8) 0.066(9) 0.011(7) -0.008(8) -0.047(8)
O27 0.080(10) 0.039(7) 0.097(11) 0.007(7) -0.003(8) 0.013(7)
O28 0.049(9) 0.040(7) 0.22(2) 0.005(10) -0.033(11) -0.020(7)
O29 0.038(8) 0.048(8) 0.201(19) -0.004(10) -0.032(9) -0.008(6)
O30 0.097(12) 0.116(12) 0.039(7) 0.000(8) -0.018(7) -0.002(10)
O31 0.102(12) 0.074(9) 0.099(11) 0.021(8) 0.079(10) 0.014(8)
O32 0.135(15) 0.054(8) 0.096(11) 0.030(8) 0.068(11) 0.012(9)
O33 0.108(12) 0.048(7) 0.077(10) 0.013(7) 0.043(9) 0.012(8)
O34 0.019(6) 0.123(12) 0.122(13) 0.074(11) -0.017(7) -0.015(7)
O35 0.140(15) 0.052(8) 0.053(8) 0.015(6) -0.015(9) -0.032(9)
O36 0.135(14) 0.072(9) 0.051(8) 0.014(7) 0.002(9) -0.050(9)
O37 0.067(9) 0.070(8) 0.075(9) 0.004(7) 0.030(7) -0.007(7)
O38 0.027(7) 0.049(8) 0.21(2) 0.005(10) -0.026(9) 0.000(6)
O41 0.021(4) 0.023(4) 0.028(5) 0.002(3) -0.002(4) 0.004(3)
O42 0.049(7) 0.043(6) 0.033(5) -0.004(4) 0.018(5) 0.004(5)
O43 0.036(6) 0.050(6) 0.040(6) 0.000(5) -0.011(5) 0.005(5)
W10' 0.0307(19) 0.0514(18) 0.043(3) -0.0037(13) -0.013(2) -0.0022(17)
W8' 0.018(2) 0.037(3) 0.062(3) 0.001(2) 0.0014(16) -0.0026(15)

loop_
_atom_type_symbol
_atom_type_description
_atom_type_scat_dispersion_real
_atom_type_scat_dispersion_imag
_atom_type_scat_source
C C 0.0033 0.0016 'International Tables Vol C Tables 4.2.6.8 and 6.1.1.4'
H H 0.0000 0.0000 'International Tables Vol C Tables 4.2.6.8 and 6.1.1.4'
N N 0.0061 0.0033 'International Tables Vol C Tables 4.2.6.8 and 6.1.1.4'
O O 0.0106 0.0060 'International Tables Vol C Tables 4.2.6.8 and 6.1.1.4'
Co Co 0.3494 0.9721 'International Tables Vol C Tables 4.2.6.8 and 6.1.1.4'
W W -0.8490 6.8722 'International Tables Vol C Tables 4.2.6.8 and 6.1.1.4'
Si Si 0.0817 0.0704 'International Tables Vol C Tables 4.2.6.8 and 6.1.1.4'
F F 0.0171 0.0103 'International Tables Vol C Tables 4.2.6.8 and 6.1.1.4'

loop_
_geom_angle_atom_site_label_1
_geom_angle_atom_site_label_2
_geom_angle_atom_site_label_3
_geom_angle
_geom_angle_site_symmetry_1
_geom_angle_site_symmetry_3
_geom_angle_publ_flag
O1W Co1 N9 91.3(4) . 4_585 ?
O1W Co1 N6 92.6(4) . 4_575 ?
N9 Co1 N6 90.8(4) 4_585 4_575 ?
O1W Co1 N10 88.8(4) . . ?
N9 Co1 N10 93.5(4) 4_585 . ?
N6 Co1 N10 175.4(4) 4_575 . ?
O1W Co1 N1 91.8(4) . . ?
N9 Co1 N1 176.1(4) 4_585 . ?
N6 Co1 N1 86.6(4) 4_575 . ?
N10 Co1 N1 89.0(4) . . ?
O1W Co1 O1 179.2(4) . . ?
N9 Co1 O1 88.3(4) 4_585 . ?
N6 Co1 O1 88.1(4) 4_575 . ?
N10 Co1 O1 90.5(4) . . ?
N1 Co1 O1 88.7(4) . . ?
O5 W1 O13 100.8(6) . . ?
O5 W1 O7 102.0(6) . . ?
O13 W1 O7 157.2(7) . . ?
O5 W1 O4 102.1(6) . . ?
O13 W1 O4 88.6(4) . . ?
O7 W1 O4 87.2(5) . . ?
O5 W1 O6 100.8(6) . . ?
O13 W1 O6 87.3(5) . . ?
O7 W1 O6 87.9(4) . . ?
O4 W1 O6 157.1(7) . . ?
O5 W1 O19' 158.6(5) . . ?
O13 W1 O19' 95.0(6) . . ?
O7 W1 O19' 62.9(6) . . ?
O4 W1 O19' 92.6(6) . . ?
O6 W1 O19' 65.3(6) . . ?
O5 W1 O20 157.2(6) . . ?
O13 W1 O20 62.6(6) . . ?
O7 W1 O20 95.6(6) . . ?
O4 W1 O20 64.1(6) . . ?
O6 W1 O20 94.1(7) . . ?
O19' W1 O20 44.2(5) . . ?
O3 W2 O4 100.9(6) . 3_676 ?
O3 W2 O11 100.8(6) . . ?
O4 W2 O11 89.3(4) 3_676 . ?
O3 W2 O18 101.0(7) . . ?
O4 W2 O18 87.2(6) 3_676 . ?
O11 W2 O18 158.2(7) . . ?
O3 W2 O2 101.8(7) . . ?
O4 W2 O2 157.2(7) 3_676 . ?
O11 W2 O2 87.8(6) . . ?
O18 W2 O2 87.3(5) . . ?
O3 W2 O20' 156.8(6) . . ?
O4 W2 O20' 95.0(6) 3_676 . ?
O11 W2 O20' 96.2(6) . . ?
O18 W2 O20' 62.7(7) . . ?
O2 W2 O20' 63.0(6) . . ?
O3 W2 O20 155.8(6) . 3_676 ?
O4 W2 O20 63.3(6) 3_676 3_676 ?
O11 W2 O20 62.8(5) . 3_676 ?
O18 W2 O20 96.5(7) . 3_676 ?
O2 W2 O20 95.5(7) . 3_676 ?
O20' W2 O20 47.4(5) . 3_676 ?
O1 W3 O16 101.3(6) . . ?
O1 W3 O2 100.6(6) . . ?
O16 W3 O2 88.7(5) . . ?
O1 W3 O8 100.1(5) . . ?
O16 W3 O8 158.6(7) . . ?
O2 W3 O8 86.7(6) . . ?
O1 W3 O6 100.3(6) . . ?
O16 W3 O6 88.6(6) . . ?
O2 W3 O6 159.0(7) . . ?
O8 W3 O6 88.3(5) . . ?
O1 W3 O20' 156.4(5) . . ?
O16 W3 O20' 63.5(6) . . ?
O2 W3 O20' 63.0(6) . . ?
O8 W3 O20' 95.9(6) . . ?
O6 W3 O20' 97.4(6) . . ?
O1 W3 O19' 156.3(5) . . ?
O16 W3 O19' 96.2(7) . . ?
O2 W3 O19' 95.6(7) . . ?
O8 W3 O19' 63.5(5) . . ?
O6 W3 O19' 64.1(6) . . ?
O20' W3 O19' 47.3(5) . . ?
O15 W4 O18 100.0(7) . . ?
O15 W4 O17 99.6(6) . . ?
O18 W4 O17 89.8(6) . . ?
O15 W4 O14 101.4(6) . . ?
O18 W4 O14 158.6(7) . . ?
O17 W4 O14 87.8(5) . . ?
O15 W4 O16 101.9(7) . . ?
O18 W4 O16 87.2(5) . . ?
O17 W4 O16 158.5(7) . . ?
O14 W4 O16 87.3(6) . . ?
O15 W4 O20' 156.0(5) . . ?
O18 W4 O20' 62.5(6) . . ?
O17 W4 O20' 96.7(6) . . ?
O14 W4 O20' 96.7(6) . . ?
O16 W4 O20' 63.1(6) . . ?
O15 W4 O19 156.0(5) . . ?
O18 W4 O19 96.8(7) . . ?
O17 W4 O19 63.3(5) . . ?
O14 W4 O19 63.3(5) . . ?
O16 W4 O19 95.9(7) . . ?
O20' W4 O19 47.9(5) . . ?
O9 W5 O7 102.2(6) . . ?
O9 W5 O17 101.7(6) . 3_676 ?
O7 W5 O17 88.3(5) . 3_676 ?
O9 W5 O8 100.0(6) . . ?
O7 W5 O8 88.1(4) . . ?
O17 W5 O8 158.3(7) 3_676 . ?
O9 W5 O10 99.7(6) . . ?
O7 W5 O10 158.1(7) . . ?
O17 W5 O10 86.8(5) 3_676 . ?
O8 W5 O10 88.6(5) . . ?
O9 W5 O19 157.2(5) . 3_676 ?
O7 W5 O19 96.0(6) . 3_676 ?
O17 W5 O19 64.9(6) 3_676 3_676 ?
O8 W5 O19 94.3(6) . 3_676 ?
O10 W5 O19 62.7(6) . 3_676 ?
O9 W5 O19' 158.0(6) . . ?
O7 W5 O19' 63.3(6) . . ?
O17 W5 O19' 94.6(6) 3_676 . ?
O8 W5 O19' 64.9(5) . . ?
O10 W5 O19' 95.9(6) . . ?
O19 W5 O19' 44.6(5) 3_676 . ?
O12 W6 O10 100.0(7) . 3_676 ?
O12 W6 O14 102.2(7) . . ?
O10 W6 O14 87.8(5) 3_676 . ?
O12 W6 O13 102.1(6) . . ?
O10 W6 O13 157.8(7) 3_676 . ?
O14 W6 O13 88.1(5) . . ?
O12 W6 O11 100.3(6) . 3_676 ?
O10 W6 O11 87.2(5) 3_676 3_676 ?
O14 W6 O11 157.5(7) . 3_676 ?
O13 W6 O11 88.4(4) . 3_676 ?
O12 W6 O20 157.9(6) . . ?
O10 W6 O20 95.3(7) 3_676 . ?
O14 W6 O20 94.2(6) . . ?
O13 W6 O20 63.3(6) . . ?
O11 W6 O20 64.5(6) 3_676 . ?
O12 W6 O19 158.0(6) . . ?
O10 W6 O19 63.2(6) 3_676 . ?
O14 W6 O19 64.9(6) . . ?
O13 W6 O19 95.4(6) . . ?
O11 W6 O19 93.4(6) 3_676 . ?
O20 W6 O19 44.0(5) . . ?
O27 W7 O26 101.8(7) . . ?
O27 W7 O36 100.0(7) . . ?
O26 W7 O36 89.2(6) . . ?
O27 W7 O22 101.6(8) . . ?
O26 W7 O22 86.6(6) . . ?
O36 W7 O22 158.4(8) . . ?
O27 W7 O25 101.5(8) . . ?
O26 W7 O25 156.7(8) . . ?
O36 W7 O25 88.3(7) . . ?
O22 W7 O25 87.3(7) . . ?
O27 W7 O39' 156.9(7) . . ?
O26 W7 O39' 93.3(7) . . ?
O36 W7 O39' 97.5(7) . . ?
O22 W7 O39' 61.6(7) . . ?
O25 W7 O39' 64.1(7) . . ?
O27 W7 O40 155.9(7) . 3 ?
O26 W7 O40 62.9(6) . 3 ?
O36 W7 O40 63.2(7) . 3 ?
O22 W7 O40 96.2(8) . 3 ?
O25 W7 O40 95.4(7) . 3 ?
O39' W7 O40 47.2(6) . 3 ?
O21 W8 O33 102.5(9) . . ?
O21 W8 O31 99.5(10) . . ?
O33 W8 O31 91.5(8) . . ?
O21 W8 O23 99.2(10) . . ?
O33 W8 O23 91.2(8) . . ?
O31 W8 O23 160.1(12) . . ?
O21 W8 O22 95.8(10) . . ?
O33 W8 O22 161.7(12) . . ?
O31 W8 O22 86.4(8) . . ?
O23 W8 O22 84.9(8) . . ?
O21 W8 O39' 152.1(10) . . ?
O33 W8 O39' 99.5(9) . . ?
O31 W8 O39' 96.9(9) . . ?
O23 W8 O39' 63.2(8) . . ?
O22 W8 O39' 62.8(8) . . ?
O21 W8 O39 161.3(10) . . ?
O33 W8 O39 66.2(7) . . ?
O31 W8 O39 67.2(7) . . ?
O23 W8 O39 96.0(9) . . ?
O22 W8 O39 96.4(9) . . ?
O39' W8 O39 46.3(7) . . ?
O24 W9 O29 101.1(7) . . ?
O24 W9 O23 101.4(8) . . ?
O29 W9 O23 157.4(8) . . ?
O24 W9 O25 99.4(7) . . ?
O29 W9 O25 87.7(8) . . ?
O23 W9 O25 88.1(7) . . ?
O24 W9 O38 100.5(7) . . ?
O29 W9 O38 88.6(6) . . ?
O23 W9 O38 87.9(7) . . ?
O25 W9 O38 160.1(8) . . ?
O24 W9 O39' 155.3(7) . . ?
O29 W9 O39' 97.0(8) . . ?
O23 W9 O39' 61.3(7) . . ?
O25 W9 O39' 64.6(7) . . ?
O38 W9 O39' 96.5(7) . . ?
O24 W9 O40' 155.8(6) . . ?
O29 W9 O40' 62.6(6) . . ?
O23 W9 O40' 96.0(7) . . ?
O25 W9 O40' 97.8(7) . . ?
O38 W9 O40' 63.3(6) . . ?
O39' W9 O40' 48.9(6) . . ?
O30 W10 O32 103.3(10) . . ?
O30 W10 O29 100.0(9) . 3 ?
O32 W10 O29 90.6(9) . 3 ?
O30 W10 O31 99.5(9) . . ?
O32 W10 O31 90.0(7) . . ?
O29 W10 O31 159.9(9) 3 . ?
O30 W10 O28 94.8(11) . . ?
O32 W10 O28 161.9(10) . . ?
O29 W10 O28 87.0(7) 3 . ?
O31 W10 O28 86.2(8) . . ?
O30 W10 O40' 152.3(9) . 3 ?
O32 W10 O40' 99.8(9) . 3 ?
O29 W10 O40' 64.5(7) 3 3 ?
O31 W10 O40' 95.6(8) . 3 ?
O28 W10 O40' 63.1(7) . 3 ?
O30 W10 O39 161.1(8) . . ?
O32 W10 O39 65.5(8) . . ?
O29 W10 O39 95.5(9) 3 . ?
O31 W10 O39 66.6(7) . . ?
O28 W10 O39 96.9(8) . . ?
O40' W10 O39 46.1(6) 3 . ?
O34 W11 O36 99.0(8) . 3 ?
O34 W11 O32 102.5(8) . . ?
O36 W11 O32 88.6(6) 3 . ?
O34 W11 O33 101.7(7) . . ?
O36 W11 O33 159.3(7) 3 . ?
O32 W11 O33 88.7(5) . . ?
O34 W11 O35 100.0(8) . . ?
O36 W11 O35 87.4(5) 3 . ?
O32 W11 O35 157.4(8) . . ?
O33 W11 O35 87.3(6) . . ?
O34 W11 O40 156.1(8) . . ?
O36 W11 O40 65.4(7) 3 . ?
O32 W11 O40 95.4(7) . . ?
O33 W11 O40 94.4(7) . . ?
O35 W11 O40 62.9(7) . . ?
O34 W11 O39 161.1(8) . . ?
O36 W11 O39 94.7(7) 3 . ?
O32 W11 O39 64.7(7) . . ?
O33 W11 O39 65.7(6) . . ?
O35 W11 O39 93.5(7) . . ?
O40 W11 O39 42.8(6) . . ?
O37 W12 O35 98.9(8) . . ?
O37 W12 O38 100.6(7) . . ?
O35 W12 O38 89.4(6) . . ?
O37 W12 O26 101.8(7) . 3 ?
O35 W12 O26 88.0(6) . 3 ?
O38 W12 O26 157.6(8) . 3 ?
O37 W12 O28 102.6(8) . 3 ?
O35 W12 O28 158.4(8) . 3 ?
O38 W12 O28 87.2(6) . 3 ?
O26 W12 O28 87.1(6) 3 3 ?
O37 W12 O40' 158.8(6) . . ?
O35 W12 O40' 96.3(7) . . ?
O38 W12 O40' 64.8(6) . . ?
O26 W12 O40' 93.3(6) 3 . ?
O28 W12 O40' 63.1(7) 3 . ?
O37 W12 O40 155.1(7) . . ?
O35 W12 O40 62.1(7) . . ?
O38 W12 O40 95.4(7) . . ?
O26 W12 O40 63.8(6) 3 . ?
O28 W12 O40 97.0(8) 3 . ?
O40' W12 O40 46.0(6) . . ?
O19' Si1 O19' 180.000(3) . 3_676 ?
O19' Si1 O20 69.6(8) . . ?
O19' Si1 O20 110.4(8) 3_676 . ?
O19' Si1 O20 110.4(8) . 3_676 ?
O19' Si1 O20 69.6(8) 3_676 3_676 ?
O20 Si1 O20 180.0(11) . 3_676 ?
O19' Si1 O19 110.7(8) . . ?
O19' Si1 O19 69.3(8) 3_676 . ?
O20 Si1 O19 67.4(8) . . ?
O20 Si1 O19 112.6(8) 3_676 . ?
O19' Si1 O19 69.3(8) . 3_676 ?
O19' Si1 O19 110.7(8) 3_676 3_676 ?
O20 Si1 O19 112.6(8) . 3_676 ?
O20 Si1 O19 67.4(8) 3_676 3_676 ?
O19 Si1 O19 180.000(3) . 3_676 ?
O19' Si1 O20' 107.4(8) . 3_676 ?
O19' Si1 O20' 72.6(8) 3_676 3_676 ?
O20 Si1 O20' 72.1(8) . 3_676 ?
O20 Si1 O20' 107.9(8) 3_676 3_676 ?
O19 Si1 O20' 107.6(7) . 3_676 ?
O19 Si1 O20' 72.4(7) 3_676 3_676 ?
O19' Si1 O20' 72.6(8) . . ?
O19' Si1 O20' 107.4(8) 3_676 . ?
O20 Si1 O20' 107.9(8) . . ?
O20 Si1 O20' 72.1(8) 3_676 . ?
O19 Si1 O20' 72.4(7) . . ?
O19 Si1 O20' 107.6(7) 3_676 . ?
O20' Si1 O20' 180.0(9) 3_676 . ?
O39 Si2 O39 180.0(18) . 3 ?
O39 Si2 O40 66.6(9) . . ?
O39 Si2 O40 113.4(9) 3 . ?
O39 Si2 O40 113.4(9) . 3 ?
O39 Si2 O40 66.6(9) 3 3 ?
O40 Si2 O40 180.0(17) . 3 ?
O39 Si2 O40' 70.6(8) . 3 ?
O39 Si2 O40' 109.4(8) 3 3 ?
O40 Si2 O40' 110.3(8) . 3 ?
O40 Si2 O40' 69.7(8) 3 3 ?
O39 Si2 O40' 109.4(8) . . ?
O39 Si2 O40' 70.6(8) 3 . ?
O40 Si2 O40' 69.7(8) . . ?
O40 Si2 O40' 110.3(8) 3 . ?
O40' Si2 O40' 180.0(15) 3 . ?
O39 Si2 O39' 110.2(9) . 3 ?
O39 Si2 O39' 69.8(9) 3 3 ?
O40 Si2 O39' 73.1(9) . 3 ?
O40 Si2 O39' 106.9(9) 3 3 ?
O40' Si2 O39' 73.6(8) 3 3 ?
O40' Si2 O39' 106.4(8) . 3 ?
O39 Si2 O39' 69.8(9) . . ?
O39 Si2 O39' 110.2(9) 3 . ?
O40 Si2 O39' 106.9(9) . . ?
O40 Si2 O39' 73.1(9) 3 . ?
O40' Si2 O39' 106.4(8) 3 . ?
O40' Si2 O39' 73.6(8) . . ?
O39' Si2 O39' 180.0(16) 3 . ?
N1 C1 N2 109.0(12) . . ?
N1 C1 H1 125.5 . . ?
N2 C1 H1 125.5 . . ?
N3 C2 N1 114.3(12) . . ?
N3 C2 H2 122.9 . . ?
N1 C2 H2 122.9 . . ?
N2 C3 C4 113.2(10) . . ?
N2 C3 H3A 108.9 . . ?
C4 C3 H3A 108.9 . . ?
N2 C3 H3B 108.9 . . ?
C4 C3 H3B 108.9 . . ?
H3A C3 H3B 107.7 . . ?
O41 C4 C11 105.8(10) . . ?
O41 C4 C3 109.3(10) . . ?
C11 C4 C3 105.0(9) . . ?
O41 C4 C5 111.0(9) . . ?
C11 C4 C5 112.3(11) . . ?
C3 C4 C5 113.0(11) . . ?
C10 C5 C6 116.7(13) . . ?
C10 C5 C4 122.4(12) . . ?
C6 C5 C4 120.8(12) . . ?
C7 C6 C5 122.2(15) . . ?
C7 C6 H6 118.9 . . ?
C5 C6 H6 118.9 . . ?
C8 C7 C6 118.3(16) . . ?
C8 C7 H7 120.9 . . ?
C6 C7 H7 120.9 . . ?
C9 C8 C7 122.7(18) . . ?
C9 C8 F2 118.7(18) . . ?
C7 C8 F2 118.5(19) . . ?
C8 C9 C10 118.6(16) . . ?
C8 C9 H9 120.7 . . ?
C10 C9 H9 120.7 . . ?
F1 C10 C5 119.1(14) . . ?
F1 C10 C9 119.1(16) . . ?
C5 C10 C9 121.1(15) . . ?
N4 C11 C4 115.7(10) . . ?
N4 C11 H11A 108.3 . . ?
C4 C11 H11A 108.3 . . ?
N4 C11 H11B 108.3 . . ?
C4 C11 H11B 108.3 . . ?
H11A C11 H11B 107.4 . . ?
N4 C12 N6 109.1(12) . . ?
N4 C12 H12 125.4 . . ?
N6 C12 H12 125.4 . . ?
N5 C13 N6 114.5(12) . . ?
N5 C13 H13 122.8 . . ?
N6 C13 H13 122.8 . . ?
N10 C14 N11 109.9(12) . . ?
N10 C14 H14 125.1 . . ?
N11 C14 H14 125.1 . . ?
N12 C15 N10 113.8(12) . . ?
N12 C15 H15 123.1 . . ?
N10 C15 H15 123.1 . . ?
N11 C16 C17 109.8(12) . . ?
N11 C16 H16A 109.7 . . ?
C17 C16 H16A 109.7 . . ?
N11 C16 H16B 109.7 . . ?
C17 C16 H16B 109.7 . . ?
H16A C16 H16B 108.2 . . ?
O42 C17 C24 105.4(12) . . ?
O42 C17 C16 110.5(11) . . ?
C24 C17 C16 107.7(12) . . ?
O42 C17 C18 111.1(12) . . ?
C24 C17 C18 115.5(11) . . ?
C16 C17 C18 106.5(11) . . ?
C19 C18 C23 115.1(14) . . ?
C19 C18 C17 123.3(13) . . ?
C23 C18 C17 121.1(14) . . ?
F5' C19 C18 121(2) . . ?
F5' C19 C20 114(2) . . ?
C18 C19 C20 124.9(15) . . ?
C19 C20 C21 114.9(16) . . ?
C19 C20 H20 122.5 . . ?
C21 C20 H20 122.5 . . ?
C22 C21 F6 119.7(18) . . ?
C22 C21 C20 125.1(17) . . ?
F6 C21 C20 115.1(17) . . ?
C21 C22 C23 115.4(16) . . ?
C21 C22 H22 122.3 . . ?
C23 C22 H22 122.3 . . ?
F5 C23 C18 118.8(16) . . ?
F5 C23 C22 116.6(17) . . ?
C18 C23 C22 124.3(16) . . ?
N7 C24 C17 116.7(11) . . ?
N7 C24 H24A 108.1 . . ?
C17 C24 H24A 108.1 . . ?
N7 C24 H24B 108.1 . . ?
C17 C24 H24B 108.1 . . ?
H24A C24 H24B 107.3 . . ?
C25 N8 N7 101.9(10) . . ?
N7 C26 N9 110.5(12) . . ?
N7 C26 H26 124.7 . . ?
N9 C26 H26 124.7 . . ?
N15 C27 N13 109.1(13) . . ?
N15 C27 H27 125.4 . . ?
N13 C27 H27 125.4 . . ?
N14 C28 N13 110.6(13) . . ?
N14 C28 H28 124.7 . . ?
N13 C28 H28 124.7 . . ?
N15 C29 C30 115.5(11) . . ?
N15 C29 H29A 108.4 . . ?
C30 C29 H29A 108.4 . . ?
N15 C29 H29B 108.4 . . ?
C30 C29 H29B 108.4 . . ?
H29A C29 H29B 107.5 . . ?
O43 C30 C31 109.5(12) . . ?
O43 C30 C29 110.5(12) . . ?
C31 C30 C29 106.5(11) . . ?
O43 C30 C34 107.4(11) . . ?
C31 C30 C34 110.7(12) . . ?
C29 C30 C34 112.3(12) . . ?
N16 C31 C30 113.9(11) . . ?
N16 C31 H31A 108.8 . . ?
C30 C31 H31A 108.8 . . ?
N16 C31 H31B 108.8 . . ?
C30 C31 H31B 108.8 . . ?
H31A C31 H31B 107.7 . . ?
N16 C32 N18 107.0(13) . . ?
N16 C32 H32 126.5 . . ?
N18 C32 H32 126.5 . . ?
N17 C33 N18 111.5(14) . . ?
N17 C33 H33 124.2 . . ?
N18 C33 H33 124.2 . . ?
C39 C34 C35 113.5(15) . . ?
C39 C34 C30 122.0(14) . . ?
C35 C34 C30 123.9(13) . . ?
C36 C35 F3 120.2(17) . . ?
C36 C35 C34 125.1(19) . . ?
F3 C35 C34 114.5(14) . . ?
C37 C36 C35 117(2) . . ?
C37 C36 H36 121.6 . . ?
C35 C36 H36 121.6 . . ?
C38 C37 F4 119(3) . . ?
C38 C37 C36 123(2) . . ?
F4 C37 C36 117(3) . . ?
C37 C38 C39 119(2) . . ?
C37 C38 H38 120.6 . . ?
C39 C38 H38 120.6 . . ?
C34 C39 C38 121.9(18) . . ?
C34 C39 H39 119.1 . . ?
C38 C39 H39 119.1 . . ?
C1 N1 C2 103.9(11) . . ?
C1 N1 Co1 130.6(9) . . ?
C2 N1 Co1 125.5(9) . . ?
C1 N2 N3 109.9(11) . . ?
C1 N2 C3 130.0(11) . . ?
N3 N2 C3 119.8(10) . . ?
C2 N3 N2 102.9(11) . . ?
C12 N4 N5 110.3(10) . . ?
C12 N4 C11 127.6(11) . . ?
N5 N4 C11 121.9(11) . . ?
C13 N5 N4 102.3(10) . . ?
C13 N6 C12 103.7(11) . . ?
C13 N6 Co1 128.8(8) . 4_576 ?
C12 N6 Co1 126.8(9) . 4_576 ?
C26 N7 N8 109.7(10) . . ?
C26 N7 C24 127.4(12) . . ?
N8 N7 C24 122.3(11) . . ?
N8 C25 N9 115.2(12) . . ?
N8 C25 H25 122.4 . . ?
N9 C25 H25 122.4 . . ?
C26 N9 C25 102.6(10) . . ?
C26 N9 Co1 127.5(9) . 4_586 ?
C25 N9 Co1 129.9(8) . 4_586 ?
C14 N10 C15 103.9(11) . . ?
C14 N10 Co1 128.4(9) . . ?
C15 N10 Co1 127.3(9) . . ?
C14 N11 N12 109.6(11) . . ?
C14 N11 C16 129.8(13) . . ?
N12 N11 C16 119.6(11) . . ?
C15 N12 N11 102.7(11) . . ?
C27 N13 C28 105.5(12) . . ?
C27 N13 H13A 127.2 . . ?
C28 N13 H13A 127.2 . . ?
C28 N14 N15 104.1(11) . . ?
C27 N15 N14 110.6(12) . . ?
C27 N15 C29 127.4(13) . . ?
N14 N15 C29 121.9(12) . . ?
C32 N16 N17 111.6(12) . . ?
C32 N16 C31 127.2(13) . . ?
N17 N16 C31 121.2(12) . . ?
C33 N17 N16 103.1(13) . . ?
C32 N18 C33 106.7(13) . . ?
C32 N18 H18 126.6 . . ?
C33 N18 H18 126.6 . . ?
W3 O1 Co1 164.6(5) . . ?
W3 O2 W2 137.0(9) . . ?
W2 O4 W1 139.0(8) 3_676 . ?
W3 O6 W1 137.2(8) . . ?
W5 O7 W1 138.7(9) . . ?
W3 O8 W5 137.7(7) . . ?
W6 O10 W5 137.9(9) 3_676 . ?
W2 O11 W6 138.0(7) . 3_676 ?
W1 O13 W6 138.4(8) . . ?
W6 O14 W4 137.5(8) . . ?
W3 O16 W4 137.0(9) . . ?
W5 O17 W4 137.9(8) 3_676 . ?
W4 O18 W2 137.6(10) . . ?
Si1 O19' O20 55.7(7) . . ?
Si1 O19' O19 56.2(7) . 3_676 ?
O20 O19' O19 94.8(10) . 3_676 ?
Si1 O19' W5 123.6(8) . . ?
O20 O19' W5 135.2(9) . . ?
O19 O19' W5 67.3(6) 3_676 . ?
Si1 O19' W1 123.8(8) . . ?
O20 O19' W1 68.2(7) . . ?
O19 O19' W1 134.3(9) 3_676 . ?
W5 O19' W1 94.7(6) . . ?
Si1 O19' W3 120.2(8) . . ?
O20 O19' W3 127.1(9) . . ?
O19 O19' W3 128.0(9) 3_676 . ?
W5 O19' W3 93.5(5) . . ?
W1 O19' W3 93.1(6) . . ?
Si1 O19 O20 55.9(7) . . ?
Si1 O19 O19' 54.5(6) . 3_676 ?
O20 O19 O19' 93.0(10) . 3_676 ?
Si1 O19 W6 123.7(8) . . ?
O20 O19 W6 67.8(7) . . ?
O19' O19 W6 135.1(8) 3_676 . ?
Si1 O19 W5 122.5(8) . 3_676 ?
O20 O19 W5 134.0(9) . 3_676 ?
O19' O19 W5 68.0(7) 3_676 3_676 ?
W6 O19 W5 95.9(5) . 3_676 ?
Si1 O19 W4 119.6(7) . . ?
O20 O19 W4 128.7(9) . . ?
O19' O19 W4 127.4(8) 3_676 . ?
W6 O19 W4 94.0(5) . . ?
W5 O19 W4 93.7(5) 3_676 . ?
Si1 O20 O19 56.7(7) . . ?
Si1 O20 O19' 54.8(7) . . ?
O19 O20 O19' 93.9(10) . . ?
Si1 O20 W6 124.9(9) . . ?
O19 O20 W6 68.2(7) . . ?
O19' O20 W6 134.6(10) . . ?
Si1 O20 W1 122.3(9) . . ?
O19 O20 W1 134.6(10) . . ?
O19' O20 W1 67.6(7) . . ?
W6 O20 W1 95.1(6) . . ?
Si1 O20 W2 119.5(9) . 3_676 ?
O19 O20 W2 128.6(9) . 3_676 ?
O19' O20 W2 127.0(9) . 3_676 ?
W6 O20 W2 94.1(6) . 3_676 ?
W1 O20 W2 93.0(6) . 3_676 ?
Si1 O20' W2 120.9(8) . . ?
Si1 O20' W4 120.1(7) . . ?
W2 O20' W4 97.1(5) . . ?
Si1 O20' W3 120.0(8) . . ?
W2 O20' W3 96.8(5) . . ?
W4 O20' W3 96.2(5) . . ?
W8' O22 W7 138.3(12) . . ?
W7 O22 W8 135.5(11) . . ?
W9 O23 W8 138.3(11) . . ?
W9 O23 W8' 137.3(10) . . ?
W9 O25 W7 137.0(11) . . ?
W7 O26 W12 138.9(8) . 3 ?
W10' O28 W12 138.0(12) . 3 ?
W12 O28 W10 134.2(11) 3 . ?
W10 O29 W9 138.5(10) 3 . ?
W9 O29 W10' 137.5(9) . 3 ?
W10' O31 W8 136.9(11) . . ?
W10' O31 W8' 140.8(11) . . ?
W8 O31 W10 132.0(10) . . ?
W8' O31 W10 136.6(11) . . ?
W10 O32 W11 137.9(11) . . ?
W11 O32 W10' 138.2(10) . . ?
W8 O33 W11 135.9(9) . . ?
W11 O33 W8' 136.8(9) . . ?
W12 O35 W11 139.0(9) . . ?
W11 O36 W7 137.3(9) 3 . ?
W12 O38 W9 136.5(9) . . ?
Si2 O39' W8' 126.2(11) . . ?
Si2 O39' W8 121.7(10) . . ?
Si2 O39' W9 118.6(9) . . ?
W8' O39' W9 97.0(7) . . ?
W8 O39' W9 97.2(7) . . ?
Si2 O39' W7 119.5(9) . . ?
W8' O39' W7 94.1(7) . . ?
W8 O39' W7 100.0(7) . . ?
W9 O39' W7 94.3(6) . . ?
Si2 O39 O40 57.9(8) . . ?
Si2 O39 W11 126.5(9) . . ?
O40 O39 W11 68.6(8) . . ?
Si2 O39 W8 122.2(9) . . ?
O40 O39 W8 129.3(10) . . ?
W11 O39 W8 91.6(6) . . ?
Si2 O39 W10 122.6(9) . . ?
O40 O39 W10 131.7(11) . . ?
W11 O39 W10 91.6(7) . . ?
W8 O39 W10 93.1(7) . . ?
Si2 O39 W10' 120.9(9) . . ?
O40 O39 W10' 135.2(10) . . ?
W11 O39 W10' 95.6(7) . . ?
W8 O39 W10' 91.1(7) . . ?
Si2 O39 W8' 119.0(9) . . ?
O40 O39 W8' 131.5(10) . . ?
W11 O39 W8' 96.2(6) . . ?
W10 O39 W8' 92.7(7) . . ?
W10' O39 W8' 90.4(7) . . ?
Si2 O40' W10 120.7(8) . 3 ?
Si2 O40' W12 122.3(8) . . ?
W10 O40' W12 99.4(7) 3 . ?
Si2 O40' W10' 123.7(8) . 3 ?
W12 O40' W10' 94.2(6) . 3 ?
Si2 O40' W9 118.7(7) . . ?
W10 O40' W9 94.4(6) 3 . ?
W12 O40' W9 95.2(5) . . ?
W10' O40' W9 95.8(6) 3 . ?
Si2 O40 O39 55.5(8) . . ?
Si2 O40 W11 124.1(9) . . ?
O39 O40 W11 68.7(8) . . ?
Si2 O40 W12 122.0(10) . . ?
O39 O40 W12 133.1(10) . . ?
W11 O40 W12 95.7(6) . . ?
Si2 O40 W7 120.2(9) . 3 ?
O39 O40 W7 130.0(10) . 3 ?
W11 O40 W7 93.8(6) . 3 ?
W12 O40 W7 93.5(6) . 3 ?
C4 O41 H41 109.5 . . ?
C17 O42 H42 109.5 . . ?
C30 O43 H43 109.5 . . ?
O30 W10' O28 104.8(12) . . ?
O30 W10' O31 104.1(10) . . ?
O28 W10' O31 93.0(9) . . ?
O30 W10' O29 99.4(10) . 3 ?
O28 W10' O29 90.0(7) . 3 ?
O31 W10' O29 154.7(10) . 3 ?
O30 W10' O32 97.5(10) . . ?
O28 W10' O32 157.3(10) . . ?
O31 W10' O32 85.3(7) . . ?
O29 W10' O32 82.4(8) 3 . ?
O30 W10' O40' 158.1(9) . 3 ?
O28 W10' O40' 64.6(8) . 3 ?
O31 W10' O40' 95.9(8) . 3 ?
O29 W10' O40' 62.9(7) 3 3 ?
O32 W10' O40' 93.0(8) . 3 ?
O30 W10' O39 155.1(9) . . ?
O28 W10' O39 98.1(9) . . ?
O31 W10' O39 64.7(7) . . ?
O29 W10' O39 90.0(8) 3 . ?
O32 W10' O39 60.8(7) . . ?
O40' W10' O39 44.6(6) 3 . ?
O21 W8' O22 106.7(11) . . ?
O21 W8' O23 101.4(10) . . ?
O22 W8' O23 91.0(9) . . ?
O21 W8' O31 100.8(10) . . ?
O22 W8' O31 91.9(9) . . ?
O23 W8' O31 155.8(12) . . ?
O21 W8' O33 95.5(9) . . ?
O22 W8' O33 157.8(12) . . ?
O23 W8' O33 84.4(8) . . ?
O31 W8' O33 83.9(8) . . ?
O21 W8' O39' 161.7(11) . . ?
O22 W8' O39' 65.7(9) . . ?
O23 W8' O39' 63.3(9) . . ?
O31 W8' O39' 96.3(9) . . ?
O33 W8' O39' 93.0(9) . . ?
O21 W8' O39 151.8(10) . . ?
O22 W8' O39 97.8(10) . . ?
O23 W8' O39 91.8(10) . . ?
O31 W8' O39 64.0(7) . . ?
O33 W8' O39 60.8(7) . . ?
O39' W8' O39 44.8(7) . . ?

loop_
_geom_bond_atom_site_label_1
_geom_bond_atom_site_label_2
_geom_bond_distance
_geom_bond_site_symmetry_2
_geom_bond_publ_flag
Co1 O1W 2.074(10) . ?
Co1 N9 2.090(10) 4_585 ?
Co1 N6 2.092(10) 4_575 ?
Co1 N10 2.100(10) . ?
Co1 N1 2.102(10) . ?
Co1 O1 2.184(8) . ?
W1 O5 1.659(11) . ?
W1 O13 1.883(10) . ?
W1 O7 1.896(10) . ?
W1 O4 1.897(10) . ?
W1 O6 1.902(10) . ?
W1 O19' 2.402(16) . ?
W1 O20 2.412(18) . ?
W2 O3 1.666(10) . ?
W2 O4 1.879(12) 3_676 ?
W2 O11 1.882(11) . ?
W2 O18 1.896(12) . ?
W2 O2 1.909(11) . ?
W2 O20' 2.351(15) . ?
W2 O20 2.460(16) 3_676 ?
W3 O1 1.707(8) . ?
W3 O16 1.873(11) . ?
W3 O2 1.883(12) . ?
W3 O8 1.890(10) . ?
W3 O6 1.891(12) . ?
W3 O20' 2.366(15) . ?
W3 O19' 2.462(15) . ?
W4 O15 1.644(9) . ?
W4 O18 1.894(14) . ?
W4 O17 1.895(12) . ?
W4 O14 1.899(12) . ?
W4 O16 1.912(12) . ?
W4 O20' 2.364(14) . ?
W4 O19 2.444(14) . ?
W5 O9 1.681(9) . ?
W5 O7 1.872(11) . ?
W5 O17 1.880(10) 3_676 ?
W5 O8 1.904(9) . ?
W5 O10 1.911(12) . ?
W5 O19 2.382(14) 3_676 ?
W5 O19' 2.394(15) . ?
W6 O12 1.673(10) . ?
W6 O10 1.877(11) 3_676 ?
W6 O14 1.886(10) . ?
W6 O13 1.894(11) . ?
W6 O11 1.905(10) 3_676 ?
W6 O20 2.371(16) . ?
W6 O19 2.378(14) . ?
W7 O27 1.658(12) . ?
W7 O26 1.882(13) . ?
W7 O36 1.905(14) . ?
W7 O22 1.907(15) . ?
W7 O25 1.915(18) . ?
W7 O39' 2.408(18) . ?
W7 O40 2.461(17) 3 ?
W8 O21 1.706(18) . ?
W8 O33 1.801(19) . ?
W8 O31 1.884(18) . ?
W8 O23 1.900(19) . ?
W8 O22 1.989(18) . ?
W8 O39' 2.30(2) . ?
W8 O39 2.40(2) . ?
W9 O24 1.663(11) . ?
W9 O29 1.875(14) . ?
W9 O23 1.877(15) . ?
W9 O25 1.878(18) . ?
W9 O38 1.897(14) . ?
W9 O39' 2.404(18) . ?
W9 O40' 2.417(15) . ?
W10 O30 1.707(16) . ?
W10 O32 1.78(2) . ?
W10 O29 1.858(16) 3 ?
W10 O31 1.926(16) . ?
W10 O28 1.95(2) . ?
W10 O40' 2.342(18) 3 ?
W10 O39 2.399(19) . ?
W11 O34 1.647(11) . ?
W11 O36 1.884(13) 3 ?
W11 O32 1.888(13) . ?
W11 O33 1.889(12) . ?
W11 O35 1.893(14) . ?
W11 O40 2.373(19) . ?
W11 O39 2.374(17) . ?
W12 O37 1.643(12) . ?
W12 O35 1.891(14) . ?
W12 O38 1.893(13) . ?
W12 O26 1.907(12) 3 ?
W12 O28 1.936(15) 3 ?
W12 O40' 2.351(15) . ?
W12 O40 2.408(17) . ?
Si1 O19' 1.579(16) . ?
Si1 O19' 1.579(16) 3_676 ?
Si1 O20 1.597(17) . ?
Si1 O20 1.597(17) 3_676 ?
Si1 O19 1.612(14) . ?
Si1 O19 1.612(14) 3_676 ?
Si1 O20' 1.691(14) 3_676 ?
Si1 O20' 1.691(14) . ?
Si2 O39 1.554(17) . ?
Si2 O39 1.554(17) 3 ?
Si2 O40 1.599(18) . ?
Si2 O40 1.599(18) 3 ?
Si2 O40' 1.657(15) 3 ?
Si2 O40' 1.657(15) . ?
Si2 O39' 1.673(18) 3 ?
Si2 O39' 1.673(18) . ?
F1 C10 1.351(19) . ?
F2 C8 1.37(2) . ?
F3 C35 1.38(2) . ?
F4 C37 1.32(2) . ?
F5 C23 1.25(2) . ?
F5' C19 1.13(3) . ?
F6 C21 1.38(2) . ?
C1 N1 1.305(17) . ?
C1 N2 1.349(15) . ?
C1 H1 0.9300 . ?
C2 N3 1.290(16) . ?
C2 N1 1.375(16) . ?
C2 H2 0.9300 . ?
C3 N2 1.458(15) . ?
C3 C4 1.540(16) . ?
C3 H3A 0.9700 . ?
C3 H3B 0.9700 . ?
C4 O41 1.418(15) . ?
C4 C11 1.523(16) . ?
C4 C5 1.551(18) . ?
C5 C10 1.36(2) . ?
C5 C6 1.375(18) . ?
C6 C7 1.36(2) . ?
C6 H6 0.9300 . ?
C7 C8 1.35(3) . ?
C7 H7 0.9300 . ?
C8 C9 1.31(3) . ?
C9 C10 1.40(2) . ?
C9 H9 0.9300 . ?
C11 N4 1.461(15) . ?
C11 H11A 0.9700 . ?
C11 H11B 0.9700 . ?
C12 N4 1.314(16) . ?
C12 N6 1.330(16) . ?
C12 H12 0.9300 . ?
C13 N5 1.311(16) . ?
C13 N6 1.330(17) . ?
C13 H13 0.9300 . ?
C14 N10 1.324(16) . ?
C14 N11 1.329(17) . ?
C14 H14 0.9300 . ?
C15 N12 1.329(17) . ?
C15 N10 1.339(16) . ?
C15 H15 0.9300 . ?
C16 N11 1.462(16) . ?
C16 C17 1.551(18) . ?
C16 H16A 0.9700 . ?
C16 H16B 0.9700 . ?
C17 O42 1.420(17) . ?
C17 C24 1.492(18) . ?
C17 C18 1.55(2) . ?
C20 C21 1.39(2) . ?
C20 H20 0.9300 . ?
C21 C22 1.35(3) . ?
C22 C23 1.40(3) . ?
C22 H22 0.9300 . ?
C24 N7 1.475(15) . ?
C24 H24A 0.9700 . ?
C24 H24B 0.9700 . ?
N8 C25 1.330(16) . ?
N8 N7 1.371(15) . ?
C26 N7 1.329(16) . ?
C26 N9 1.337(15) . ?
C26 H26 0.9300 . ?
C27 N15 1.287(18) . ?
C27 N13 1.316(19) . ?
C27 H27 0.9300 . ?
C28 N14 1.313(18) . ?
C28 N13 1.357(19) . ?
C28 H28 0.9300 . ?
C29 N15 1.442(18) . ?
C29 C30 1.529(19) . ?
C29 H29A 0.9700 . ?
C29 H29B 0.9700 . ?
C30 O43 1.418(16) . ?
C30 C31 1.525(19) . ?
C30 C34 1.53(2) . ?
C31 N16 1.459(17) . ?
C31 H31A 0.9700 . ?
C31 H31B 0.9700 . ?
C32 N16 1.290(18) . ?
C32 N18 1.307(18) . ?
C32 H32 0.9300 . ?
C33 N17 1.27(2) . ?
C33 N18 1.37(2) . ?
C33 H33 0.9300 . ?
C34 C39 1.39(2) . ?
C34 C35 1.40(2) . ?
C35 C36 1.38(3) . ?
C36 C37 1.35(4) . ?
C36 H36 0.9300 . ?
C37 C38 1.32(4) . ?
C38 C39 1.42(3) . ?
C38 H38 0.9300 . ?
C39 H39 0.9300 . ?
N2 N3 1.363(15) . ?
N4 N5 1.356(14) . ?
N6 Co1 2.092(10) 4_576 ?
C25 N9 1.348(16) . ?
C25 H25 0.9300 . ?
N9 Co1 2.090(10) 4_586 ?
N11 N12 1.357(16) . ?
N13 H13A 0.8600 . ?
N14 N15 1.354(15) . ?
N16 N17 1.389(16) . ?
N18 H18 0.8600 . ?
O4 W2 1.879(12) 3_676 ?
O10 W6 1.877(11) 3_676 ?
O11 W6 1.905(10) 3_676 ?
O17 W5 1.880(10) 3_676 ?
O19' O20 1.81(2) . ?
O19' O19 1.81(2) 3_676 ?
O19 O20 1.78(2) . ?
O19 O19' 1.81(2) 3_676 ?
O19 W5 2.382(14) 3_676 ?
O20 W2 2.460(16) 3_676 ?
O21 W8' 1.644(19) . ?
O22 W8' 1.778(18) . ?
O23 W8' 1.90(2) . ?
O26 W12 1.907(12) 3 ?
O28 W10' 1.77(2) . ?
O28 W12 1.936(15) 3 ?
O29 W10 1.858(16) 3 ?
O29 W10' 1.937(17) 3 ?
O30 W10' 1.635(15) . ?
O31 W10' 1.882(16) . ?
O31 W8' 1.910(19) . ?
O32 W10' 1.99(2) . ?
O33 W8' 2.035(18) . ?
O36 W11 1.884(13) 3 ?
O39' W8' 2.30(2) . ?
O39 O40 1.73(2) . ?
O39 W10' 2.510(19) . ?
O39 W8' 2.53(2) . ?
O40' W10 2.342(18) 3 ?
O40' W10' 2.370(18) 3 ?
O40 W7 2.461(17) 3 ?
O41 H41 0.8200 . ?
O42 H42 0.8200 . ?
O43 H43 0.8200 . ?
W10' O29 1.937(17) 3 ?
W10' O40' 2.370(18) 3 ?

loop_
_geom_hbond_atom_site_label_D
_geom_hbond_atom_site_label_H
_geom_hbond_atom_site_label_A
_geom_hbond_distance_DH
_geom_hbond_distance_HA
_geom_hbond_distance_DA
_geom_hbond_angle_DHA
_geom_hbond_site_symmetry_A
N13 H13A N8 0.86 2.08 2.888(16) 157.4 1_545
N18 H18 O3W 0.86 1.88 2.708(18) 160.8 1_546
O41 H41 O9 0.82 2.25 2.962(13) 145.2 .
O42 H42 N8 0.82 2.33 2.962(14) 134.9 .
O42 H42 N13 0.82 2.13 2.829(15) 143.7 1_565
O43 H43 O3 0.82 2.34 3.082(15) 150.4 3_666

loop_
_geom_torsion_atom_site_label_1
_geom_torsion_atom_site_label_2
_geom_torsion_atom_site_label_3
_geom_torsion_atom_site_label_4
_geom_torsion
_geom_torsion_site_symmetry_1
_geom_torsion_site_symmetry_2
_geom_torsion_site_symmetry_3
_geom_torsion_site_symmetry_4
_geom_torsion_publ_flag
N2 C3 C4 O41 58.6(14) . . . . ?
N2 C3 C4 C11 171.7(11) . . . . ?
N2 C3 C4 C5 -65.5(14) . . . . ?
O41 C4 C5 C10 179.7(15) . . . . ?
C11 C4 C5 C10 61.5(19) . . . . ?
C3 C4 C5 C10 -57.0(19) . . . . ?
O41 C4 C5 C6 -2.3(17) . . . . ?
C11 C4 C5 C6 -120.4(14) . . . . ?
C3 C4 C5 C6 121.0(14) . . . . ?
C10 C5 C6 C7 -5(3) . . . . ?
C4 C5 C6 C7 176.8(15) . . . . ?
C5 C6 C7 C8 2(3) . . . . ?
C6 C7 C8 C9 -2(4) . . . . ?
C6 C7 C8 F2 -179(2) . . . . ?
C7 C8 C9 C10 3(4) . . . . ?
F2 C8 C9 C10 -179(2) . . . . ?
C6 C5 C10 F1 177.4(18) . . . . ?
C4 C5 C10 F1 -4(3) . . . . ?
C6 C5 C10 C9 7(3) . . . . ?
C4 C5 C10 C9 -174.9(19) . . . . ?
C8 C9 C10 F1 -177(3) . . . . ?
C8 C9 C10 C5 -6(4) . . . . ?
O41 C4 C11 N4 -74.0(14) . . . . ?
C3 C4 C11 N4 170.4(12) . . . . ?
C5 C4 C11 N4 47.2(16) . . . . ?
N11 C16 C17 O42 67.0(15) . . . . ?
N11 C16 C17 C24 -178.3(12) . . . . ?
N11 C16 C17 C18 -53.7(15) . . . . ?
O42 C17 C18 C19 -14.4(18) . . . . ?
C24 C17 C18 C19 -134.5(15) . . . . ?
C16 C17 C18 C19 105.9(15) . . . . ?
O42 C17 C18 C23 174.3(12) . . . . ?
C24 C17 C18 C23 54.2(18) . . . . ?
C16 C17 C18 C23 -65.3(16) . . . . ?
C23 C18 C19 F5' -179(2) . . . . ?
C17 C18 C19 F5' 10(3) . . . . ?
C23 C18 C19 C20 0(2) . . . . ?
C17 C18 C19 C20 -172.0(14) . . . . ?
F5' C19 C20 C21 180(2) . . . . ?
C18 C19 C20 C21 1(2) . . . . ?
C19 C20 C21 C22 1(3) . . . . ?
C19 C20 C21 F6 179.9(14) . . . . ?
F6 C21 C22 C23 177.2(15) . . . . ?
C20 C21 C22 C23 -4(3) . . . . ?
C19 C18 C23 F5 -176.5(16) . . . . ?
C17 C18 C23 F5 -5(2) . . . . ?
C19 C18 C23 C22 -3(2) . . . . ?
C17 C18 C23 C22 168.8(15) . . . . ?
C21 C22 C23 F5 178.7(17) . . . . ?
C21 C22 C23 C18 5(3) . . . . ?
O42 C17 C24 N7 -75.4(16) . . . . ?
C16 C17 C24 N7 166.7(13) . . . . ?
C18 C17 C24 N7 47.8(19) . . . . ?
N15 C29 C30 O43 76.5(17) . . . . ?
N15 C29 C30 C31 -164.7(13) . . . . ?
N15 C29 C30 C34 -43.4(18) . . . . ?
O43 C30 C31 N16 -67.1(16) . . . . ?
C29 C30 C31 N16 173.4(13) . . . . ?
C34 C30 C31 N16 51.1(17) . . . . ?
O43 C30 C34 C39 10.1(18) . . . . ?
C31 C30 C34 C39 -109.4(15) . . . . ?
C29 C30 C34 C39 131.8(14) . . . . ?
O43 C30 C34 C35 -179.0(12) . . . . ?
C31 C30 C34 C35 61.6(17) . . . . ?
C29 C30 C34 C35 -57.3(17) . . . . ?
C39 C34 C35 C36 -4(2) . . . . ?
C30 C34 C35 C36 -176.0(14) . . . . ?
C39 C34 C35 F3 -179.4(13) . . . . ?
C30 C34 C35 F3 9.0(19) . . . . ?
F3 C35 C36 C37 -179.5(16) . . . . ?
C34 C35 C36 C37 6(3) . . . . ?
C35 C36 C37 C38 -7(3) . . . . ?
C35 C36 C37 F4 178.0(16) . . . . ?
F4 C37 C38 C39 -178.5(17) . . . . ?
C36 C37 C38 C39 6(4) . . . . ?
C35 C34 C39 C38 4(2) . . . . ?
C30 C34 C39 C38 175.6(15) . . . . ?
C37 C38 C39 C34 -5(3) . . . . ?
N2 C1 N1 C2 -1.0(14) . . . . ?
N2 C1 N1 Co1 -179.4(8) . . . . ?
N3 C2 N1 C1 -0.1(16) . . . . ?
N3 C2 N1 Co1 178.4(9) . . . . ?
O1W Co1 N1 C1 41.0(12) . . . . ?
N6 Co1 N1 C1 133.5(12) 4_575 . . . ?
N10 Co1 N1 C1 -47.8(12) . . . . ?
O1 Co1 N1 C1 -138.4(11) . . . . ?
O1W Co1 N1 C2 -137.1(10) . . . . ?
N6 Co1 N1 C2 -44.6(10) 4_575 . . . ?
N10 Co1 N1 C2 134.1(11) . . . . ?
O1 Co1 N1 C2 43.5(10) . . . . ?
N1 C1 N2 N3 1.8(15) . . . . ?
N1 C1 N2 C3 175.6(11) . . . . ?
C4 C3 N2 C1 119.2(14) . . . . ?
C4 C3 N2 N3 -67.5(15) . . . . ?
N1 C2 N3 N2 1.2(15) . . . . ?
C1 N2 N3 C2 -1.8(14) . . . . ?
C3 N2 N3 C2 -176.3(11) . . . . ?
N6 C12 N4 N5 0.1(15) . . . . ?
N6 C12 N4 C11 -174.1(11) . . . . ?
C4 C11 N4 C12 -132.8(14) . . . . ?
C4 C11 N4 N5 53.6(17) . . . . ?
N6 C13 N5 N4 -0.5(15) . . . . ?
C12 N4 N5 C13 0.3(14) . . . . ?
C11 N4 N5 C13 174.8(11) . . . . ?
N5 C13 N6 C12 0.6(16) . . . . ?
N5 C13 N6 Co1 172.3(9) . . . 4_576 ?
N4 C12 N6 C13 -0.4(14) . . . . ?
N4 C12 N6 Co1 -172.3(8) . . . 4_576 ?
N9 C26 N7 N8 1.1(16) . . . . ?
N9 C26 N7 C24 -170.3(12) . . . . ?
C25 N8 N7 C26 -0.3(15) . . . . ?
C25 N8 N7 C24 171.6(12) . . . . ?
C17 C24 N7 C26 -144.4(15) . . . . ?
C17 C24 N7 N8 45.3(19) . . . . ?
N7 N8 C25 N9 -0.7(16) . . . . ?
N7 C26 N9 C25 -1.4(15) . . . . ?
N7 C26 N9 Co1 -179.1(9) . . . 4_586 ?
N8 C25 N9 C26 1.3(16) . . . . ?
N8 C25 N9 Co1 178.9(10) . . . 4_586 ?
N11 C14 N10 C15 2.3(14) . . . . ?
N11 C14 N10 Co1 -170.6(8) . . . . ?
N12 C15 N10 C14 -2.1(15) . . . . ?
N12 C15 N10 Co1 170.9(9) . . . . ?
O1W Co1 N10 C14 49.9(11) . . . . ?
N9 Co1 N10 C14 -41.3(11) 4_585 . . . ?
N1 Co1 N10 C14 141.7(11) . . . . ?
O1 Co1 N10 C14 -129.6(11) . . . . ?
O1W Co1 N10 C15 -121.4(11) . . . . ?
N9 Co1 N10 C15 147.3(11) 4_585 . . . ?
N1 Co1 N10 C15 -29.6(11) . . . . ?
O1 Co1 N10 C15 59.0(11) . . . . ?
N10 C14 N11 N12 -1.9(15) . . . . ?
N10 C14 N11 C16 -170.4(12) . . . . ?
C17 C16 N11 C14 108.5(15) . . . . ?
C17 C16 N11 N12 -59.0(16) . . . . ?
N10 C15 N12 N11 0.9(15) . . . . ?
C14 N11 N12 C15 0.6(14) . . . . ?
C16 N11 N12 C15 170.4(11) . . . . ?
N15 C27 N13 C28 1.6(16) . . . . ?
N14 C28 N13 C27 -0.7(16) . . . . ?
N13 C28 N14 N15 -0.3(15) . . . . ?
N13 C27 N15 N14 -1.9(16) . . . . ?
N13 C27 N15 C29 174.7(12) . . . . ?
C28 N14 N15 C27 1.3(15) . . . . ?
C28 N14 N15 C29 -175.5(12) . . . . ?
C30 C29 N15 C27 112.4(16) . . . . ?
C30 C29 N15 N14 -71.4(17) . . . . ?
N18 C32 N16 N17 -0.2(16) . . . . ?
N18 C32 N16 C31 179.0(12) . . . . ?
C30 C31 N16 C32 -101.1(17) . . . . ?
C30 C31 N16 N17 78.0(17) . . . . ?
N18 C33 N17 N16 -0.5(16) . . . . ?
C32 N16 N17 C33 0.4(16) . . . . ?
C31 N16 N17 C33 -178.8(12) . . . . ?
N16 C32 N18 C33 0.0(16) . . . . ?
N17 C33 N18 C32 0.3(18) . . . . ?
O16 W3 O1 Co1 128.9(18) . . . . ?
O2 W3 O1 Co1 -140.3(18) . . . . ?
O8 W3 O1 Co1 -51.8(18) . . . . ?
O6 W3 O1 Co1 38.3(18) . . . . ?
O20' W3 O1 Co1 176.3(15) . . . . ?
O19' W3 O1 Co1 -8(3) . . . . ?
N9 Co1 O1 W3 -140.3(18) 4_585 . . . ?
N6 Co1 O1 W3 128.8(18) 4_575 . . . ?
N10 Co1 O1 W3 -46.8(18) . . . . ?
N1 Co1 O1 W3 42.2(18) . . . . ?
O1 W3 O2 W2 -156.9(12) . . . . ?
O16 W3 O2 W2 -55.6(13) . . . . ?
O8 W3 O2 W2 103.4(13) . . . . ?
O6 W3 O2 W2 27(2) . . . . ?
O20' W3 O2 W2 5.1(11) . . . . ?
O19' W3 O2 W2 40.5(13) . . . . ?
O3 W2 O2 W3 156.1(12) . . . . ?
O4 W2 O2 W3 -21(2) 3_676 . . . ?
O11 W2 O2 W3 -103.3(13) . . . . ?
O18 W2 O2 W3 55.5(14) . . . . ?
O20' W2 O2 W3 -5.1(11) . . . . ?
O20 W2 O2 W3 -40.8(13) 3_676 . . . ?
O5 W1 O4 W2 152.3(11) . . . 3_676 ?
O13 W1 O4 W2 51.5(12) . . . 3_676 ?
O7 W1 O4 W2 -106.0(12) . . . 3_676 ?
O6 W1 O4 W2 -28(2) . . . 3_676 ?
O19' W1 O4 W2 -43.4(12) . . . 3_676 ?
O20 W1 O4 W2 -8.4(10) . . . 3_676 ?
O1 W3 O6 W1 -155.3(11) . . . . ?
O16 W3 O6 W1 103.5(12) . . . . ?
O2 W3 O6 W1 21(2) . . . . ?
O8 W3 O6 W1 -55.3(12) . . . . ?
O20' W3 O6 W1 40.4(12) . . . . ?
O19' W3 O6 W1 5.9(10) . . . . ?
O5 W1 O6 W3 156.9(11) . . . . ?
O13 W1 O6 W3 -102.7(12) . . . . ?
O7 W1 O6 W3 55.0(12) . . . . ?
O4 W1 O6 W3 -23(2) . . . . ?
O19' W1 O6 W3 -6.0(10) . . . . ?
O20 W1 O6 W3 -40.5(12) . . . . ?
O9 W5 O7 W1 154.6(10) . . . . ?
O17 W5 O7 W1 -103.9(11) 3_676 . . . ?
O8 W5 O7 W1 54.8(11) . . . . ?
O10 W5 O7 W1 -26.9(18) . . . . ?
O19 W5 O7 W1 -39.3(10) 3_676 . . . ?
O19' W5 O7 W1 -7.9(9) . . . . ?
O5 W1 O7 W5 -155.9(10) . . . . ?
O13 W1 O7 W5 22.6(18) . . . . ?
O4 W1 O7 W5 102.3(11) . . . . ?
O6 W1 O7 W5 -55.3(11) . . . . ?
O19' W1 O7 W5 7.9(9) . . . . ?
O20 W1 O7 W5 38.7(11) . . . . ?
O1 W3 O8 W5 154.8(11) . . . . ?
O16 W3 O8 W5 -27(2) . . . . ?
O2 W3 O8 W5 -105.1(13) . . . . ?
O6 W3 O8 W5 54.6(13) . . . . ?
O20' W3 O8 W5 -42.7(12) . . . . ?
O19' W3 O8 W5 -7.1(10) . . . . ?
O9 W5 O8 W3 -156.0(12) . . . . ?
O7 W5 O8 W3 -54.0(13) . . . . ?
O17 W5 O8 W3 27(2) 3_676 . . . ?
O10 W5 O8 W3 104.4(13) . . . . ?
O19 W5 O8 W3 41.9(12) 3_676 . . . ?
O19' W5 O8 W3 7.2(11) . . . . ?
O9 W5 O10 W6 158.5(10) . . . 3_676 ?
O7 W5 O10 W6 -20.1(19) . . . 3_676 ?
O17 W5 O10 W6 57.2(11) 3_676 . . 3_676 ?
O8 W5 O10 W6 -101.6(11) . . . 3_676 ?
O19 W5 O10 W6 -6.1(9) 3_676 . . 3_676 ?
O19' W5 O10 W6 -37.0(11) . . . 3_676 ?
O3 W2 O11 W6 -153.0(11) . . . 3_676 ?
O4 W2 O11 W6 -52.0(12) 3_676 . . 3_676 ?
O18 W2 O11 W6 29(2) . . . 3_676 ?
O2 W2 O11 W6 105.5(12) . . . 3_676 ?
O20' W2 O11 W6 42.9(11) . . . 3_676 ?
O20 W2 O11 W6 8.1(10) 3_676 . . 3_676 ?
O5 W1 O13 W6 -155.4(10) . . . . ?
O7 W1 O13 W6 26.1(18) . . . . ?
O4 W1 O13 W6 -53.4(11) . . . . ?
O6 W1 O13 W6 104.0(11) . . . . ?
O19' W1 O13 W6 39.2(10) . . . . ?
O20 W1 O13 W6 8.0(9) . . . . ?
O12 W6 O13 W1 154.2(10) . . . . ?
O10 W6 O13 W1 -24.5(18) 3_676 . . . ?
O14 W6 O13 W1 -103.7(11) . . . . ?
O11 W6 O13 W1 54.0(11) 3_676 . . . ?
O20 W6 O13 W1 -8.1(9) . . . . ?
O19 W6 O13 W1 -39.2(10) . . . . ?
O12 W6 O14 W4 -154.6(11) . . . . ?
O10 W6 O14 W4 -54.8(12) 3_676 . . . ?
O13 W6 O14 W4 103.4(12) . . . . ?
O11 W6 O14 W4 22(2) 3_676 . . . ?
O20 W6 O14 W4 40.3(12) . . . . ?
O19 W6 O14 W4 6.5(10) . . . . ?
O15 W4 O14 W6 154.1(11) . . . . ?
O18 W4 O14 W6 -29(2) . . . . ?
O17 W4 O14 W6 54.7(12) . . . . ?
O16 W4 O14 W6 -104.3(12) . . . . ?
O20' W4 O14 W6 -41.8(12) . . . . ?
O19 W4 O14 W6 -6.4(10) . . . . ?
O1 W3 O16 W4 156.7(12) . . . . ?
O2 W3 O16 W4 56.1(14) . . . . ?
O8 W3 O16 W4 -21(2) . . . . ?
O6 W3 O16 W4 -103.1(13) . . . . ?
O20' W3 O16 W4 -4.1(11) . . . . ?
O19' W3 O16 W4 -39.4(13) . . . . ?
O15 W4 O16 W3 -155.9(12) . . . . ?
O18 W4 O16 W3 -56.3(14) . . . . ?
O17 W4 O16 W3 26(2) . . . . ?
O14 W4 O16 W3 103.0(13) . . . . ?
O20' W4 O16 W3 4.1(11) . . . . ?
O19 W4 O16 W3 40.2(13) . . . . ?
O15 W4 O17 W5 -158.0(12) . . . 3_676 ?
O18 W4 O17 W5 101.8(13) . . . 3_676 ?
O14 W4 O17 W5 -56.9(13) . . . 3_676 ?
O16 W4 O17 W5 20(2) . . . 3_676 ?
O20' W4 O17 W5 39.6(13) . . . 3_676 ?
O19 W4 O17 W5 4.1(10) . . . 3_676 ?
O15 W4 O18 W2 159.5(12) . . . . ?
O17 W4 O18 W2 -100.8(13) . . . . ?
O14 W4 O18 W2 -17(2) . . . . ?
O16 W4 O18 W2 57.9(13) . . . . ?
O20' W4 O18 W2 -3.2(11) . . . . ?
O19 W4 O18 W2 -37.7(13) . . . . ?
O3 W2 O18 W4 -159.2(12) . . . . ?
O4 W2 O18 W4 100.2(13) 3_676 . . . ?
O11 W2 O18 W4 19(2) . . . . ?
O2 W2 O18 W4 -57.7(13) . . . . ?
O20' W2 O18 W4 3.2(11) . . . . ?
O20 W2 O18 W4 37.5(13) 3_676 . . . ?
O20 Si1 O19' O20 180.000(4) 3_676 . . . ?
O19 Si1 O19' O20 54.6(9) . . . . ?
O19 Si1 O19' O20 -125.4(9) 3_676 . . . ?
O20' Si1 O19' O20 -62.6(9) 3_676 . . . ?
O20' Si1 O19' O20 117.4(9) . . . . ?
O20 Si1 O19' O19 125.4(9) . . . 3_676 ?
O20 Si1 O19' O19 -54.6(9) 3_676 . . 3_676 ?
O19 Si1 O19' O19 180.000(2) . . . 3_676 ?
O20' Si1 O19' O19 62.8(8) 3_676 . . 3_676 ?
O20' Si1 O19' O19 -117.2(8) . . . 3_676 ?
O20 Si1 O19' W5 125.3(11) . . . . ?
O20 Si1 O19' W5 -54.7(11) 3_676 . . . ?
O19 Si1 O19' W5 179.9(8) . . . . ?
O19 Si1 O19' W5 -0.1(8) 3_676 . . . ?
O20' Si1 O19' W5 62.6(10) 3_676 . . . ?
O20' Si1 O19' W5 -117.4(10) . . . . ?
O20 Si1 O19' W1 1.1(9) . . . . ?
O20 Si1 O19' W1 -178.9(9) 3_676 . . . ?
O19 Si1 O19' W1 55.7(11) . . . . ?
O19 Si1 O19' W1 -124.3(11) 3_676 . . . ?
O20' Si1 O19' W1 -61.5(10) 3_676 . . . ?
O20' Si1 O19' W1 118.5(10) . . . . ?
O20 Si1 O19' W3 -116.6(11) . . . . ?
O20 Si1 O19' W3 63.4(11) 3_676 . . . ?
O19 Si1 O19' W3 -62.1(10) . . . . ?
O19 Si1 O19' W3 117.9(10) 3_676 . . . ?
O20' Si1 O19' W3 -179.3(8) 3_676 . . . ?
O20' Si1 O19' W3 0.7(8) . . . . ?
O9 W5 O19' Si1 175.7(9) . . . . ?
O7 W5 O19' Si1 -132.3(11) . . . . ?
O17 W5 O19' Si1 -46.5(10) 3_676 . . . ?
O8 W5 O19' Si1 126.4(11) . . . . ?
O10 W5 O19' Si1 40.7(10) . . . . ?
O19 W5 O19' Si1 0.1(7) 3_676 . . . ?
O9 W5 O19' O20 -111.3(16) . . . . ?
O7 W5 O19' O20 -59.3(14) . . . . ?
O17 W5 O19' O20 26.5(14) 3_676 . . . ?
O8 W5 O19' O20 -160.6(16) . . . . ?
O10 W5 O19' O20 113.7(14) . . . . ?
O19 W5 O19' O20 73.1(14) 3_676 . . . ?
O9 W5 O19' O19 175.6(11) . . . 3_676 ?
O7 W5 O19' O19 -132.4(8) . . . 3_676 ?
O17 W5 O19' O19 -46.6(7) 3_676 . . 3_676 ?
O8 W5 O19' O19 126.3(8) . . . 3_676 ?
O10 W5 O19' O19 40.6(7) . . . 3_676 ?
O9 W5 O19' W1 -47.8(15) . . . . ?
O7 W5 O19' W1 4.1(4) . . . . ?
O17 W5 O19' W1 89.9(5) 3_676 . . . ?
O8 W5 O19' W1 -97.2(7) . . . . ?
O10 W5 O19' W1 177.1(5) . . . . ?
O19 W5 O19' W1 136.6(8) 3_676 . . . ?
O9 W5 O19' W3 45.6(15) . . . . ?
O7 W5 O19' W3 97.5(6) . . . . ?
O17 W5 O19' W3 -176.6(5) 3_676 . . . ?
O8 W5 O19' W3 -3.7(5) . . . . ?
O10 W5 O19' W3 -89.4(5) . . . . ?
O19 W5 O19' W3 -130.0(8) 3_676 . . . ?
O5 W1 O19' Si1 -179.5(10) . . . . ?
O13 W1 O19' Si1 -42.2(10) . . . . ?
O7 W1 O19' Si1 132.2(11) . . . . ?
O4 W1 O19' Si1 46.7(10) . . . . ?
O6 W1 O19' Si1 -126.8(11) . . . . ?
O20 W1 O19' Si1 -1.0(8) . . . . ?
O5 W1 O19' O20 -178.5(13) . . . . ?
O13 W1 O19' O20 -41.2(7) . . . . ?
O7 W1 O19' O20 133.1(9) . . . . ?
O4 W1 O19' O20 47.7(7) . . . . ?
O6 W1 O19' O20 -125.9(9) . . . . ?
O5 W1 O19' O19 106.9(17) . . . 3_676 ?
O13 W1 O19' O19 -115.9(12) . . . 3_676 ?
O7 W1 O19' O19 58.5(12) . . . 3_676 ?
O4 W1 O19' O19 -27.0(13) . . . 3_676 ?
O6 W1 O19' O19 159.5(14) . . . 3_676 ?
O20 W1 O19' O19 -74.7(13) . . . 3_676 ?
O5 W1 O19' W5 44.3(16) . . . . ?
O13 W1 O19' W5 -178.4(5) . . . . ?
O7 W1 O19' W5 -4.1(4) . . . . ?
O4 W1 O19' W5 -89.5(5) . . . . ?
O6 W1 O19' W5 96.9(6) . . . . ?
O20 W1 O19' W5 -137.2(9) . . . . ?
O5 W1 O19' W3 -49.5(16) . . . . ?
O13 W1 O19' W3 87.8(5) . . . . ?
O7 W1 O19' W3 -97.9(6) . . . . ?
O4 W1 O19' W3 176.6(5) . . . . ?
O6 W1 O19' W3 3.1(5) . . . . ?
O20 W1 O19' W3 129.0(9) . . . . ?
O1 W3 O19' Si1 -178.4(7) . . . . ?
O16 W3 O19' Si1 44.0(10) . . . . ?
O2 W3 O19' Si1 -45.3(9) . . . . ?
O8 W3 O19' Si1 -128.7(11) . . . . ?
O6 W3 O19' Si1 129.4(11) . . . . ?
O20' W3 O19' Si1 -0.7(7) . . . . ?
O1 W3 O19' O20 113.9(13) . . . . ?
O16 W3 O19' O20 -23.7(12) . . . . ?
O2 W3 O19' O20 -113.1(12) . . . . ?
O8 W3 O19' O20 163.5(14) . . . . ?
O6 W3 O19' O20 61.7(12) . . . . ?
O20' W3 O19' O20 -68.4(12) . . . . ?
O1 W3 O19' O19 -109.6(14) . . . 3_676 ?
O16 W3 O19' O19 112.8(11) . . . 3_676 ?
O2 W3 O19' O19 23.5(11) . . . 3_676 ?
O8 W3 O19' O19 -60.0(11) . . . 3_676 ?
O6 W3 O19' O19 -161.8(13) . . . 3_676 ?
O20' W3 O19' O19 68.1(11) . . . 3_676 ?
O1 W3 O19' W5 -45.8(13) . . . . ?
O16 W3 O19' W5 176.6(5) . . . . ?
O2 W3 O19' W5 87.3(5) . . . . ?
O8 W3 O19' W5 3.8(5) . . . . ?
O6 W3 O19' W5 -98.0(7) . . . . ?
O20' W3 O19' W5 131.9(8) . . . . ?
O1 W3 O19' W1 49.0(13) . . . . ?
O16 W3 O19' W1 -88.5(5) . . . . ?
O2 W3 O19' W1 -177.9(5) . . . . ?
O8 W3 O19' W1 98.7(7) . . . . ?
O6 W3 O19' W1 -3.2(5) . . . . ?
O20' W3 O19' W1 -133.3(8) . . . . ?
O19' Si1 O19 O20 -55.8(9) . . . . ?
O19' Si1 O19 O20 124.2(9) 3_676 . . . ?
O20 Si1 O19 O20 180.000(7) 3_676 . . . ?
O20' Si1 O19 O20 61.3(9) 3_676 . . . ?
O20' Si1 O19 O20 -118.7(9) . . . . ?
O19' Si1 O19 O19' 180.000(2) . . . 3_676 ?
O20 Si1 O19 O19' -124.2(9) . . . 3_676 ?
O20 Si1 O19 O19' 55.8(9) 3_676 . . 3_676 ?
O20' Si1 O19 O19' -62.9(9) 3_676 . . 3_676 ?
O20' Si1 O19 O19' 117.1(9) . . . 3_676 ?
O19' Si1 O19 W6 -55.3(10) . . . . ?
O19' Si1 O19 W6 124.7(10) 3_676 . . . ?
O20 Si1 O19 W6 0.6(8) . . . . ?
O20 Si1 O19 W6 -179.4(8) 3_676 . . . ?
O20' Si1 O19 W6 61.8(10) 3_676 . . . ?
O20' Si1 O19 W6 -118.2(10) . . . . ?
O19' Si1 O19 W5 179.9(8) . . . 3_676 ?
O19' Si1 O19 W5 -0.1(8) 3_676 . . 3_676 ?
O20 Si1 O19 W5 -124.3(10) . . . 3_676 ?
O20 Si1 O19 W5 55.7(10) 3_676 . . 3_676 ?
O20' Si1 O19 W5 -63.0(10) 3_676 . . 3_676 ?
O20' Si1 O19 W5 117.0(10) . . . 3_676 ?
O19' Si1 O19 W4 63.1(10) . . . . ?
O19' Si1 O19 W4 -116.9(10) 3_676 . . . ?
O20 Si1 O19 W4 118.9(10) . . . . ?
O20 Si1 O19 W4 -61.1(10) 3_676 . . . ?
O20' Si1 O19 W4 -179.8(8) 3_676 . . . ?
O20' Si1 O19 W4 0.2(8) . . . . ?
O12 W6 O19 Si1 -176.0(10) . . . . ?
O10 W6 O19 Si1 -132.6(10) 3_676 . . . ?
O14 W6 O19 Si1 126.5(10) . . . . ?
O13 W6 O19 Si1 41.2(9) . . . . ?
O11 W6 O19 Si1 -47.6(9) 3_676 . . . ?
O20 W6 O19 Si1 -0.5(7) . . . . ?
O12 W6 O19 O20 -175.5(12) . . . . ?
O10 W6 O19 O20 -132.1(8) 3_676 . . . ?
O14 W6 O19 O20 127.0(9) . . . . ?
O13 W6 O19 O20 41.7(7) . . . . ?
O11 W6 O19 O20 -47.1(7) 3_676 . . . ?
O12 W6 O19 O19' -104.7(16) . . . 3_676 ?
O10 W6 O19 O19' -61.3(12) 3_676 . . 3_676 ?
O14 W6 O19 O19' -162.2(14) . . . 3_676 ?
O13 W6 O19 O19' 112.5(12) . . . 3_676 ?
O11 W6 O19 O19' 23.8(12) 3_676 . . 3_676 ?
O20 W6 O19 O19' 70.8(13) . . . 3_676 ?
O12 W6 O19 W5 -40.1(15) . . . 3_676 ?
O10 W6 O19 W5 3.3(4) 3_676 . . 3_676 ?
O14 W6 O19 W5 -97.6(6) . . . 3_676 ?
O13 W6 O19 W5 177.1(4) . . . 3_676 ?
O11 W6 O19 W5 88.4(5) 3_676 . . 3_676 ?
O20 W6 O19 W5 135.4(9) . . . 3_676 ?
O12 W6 O19 W4 54.1(15) . . . . ?
O10 W6 O19 W4 97.5(6) 3_676 . . . ?
O14 W6 O19 W4 -3.4(5) . . . . ?
O13 W6 O19 W4 -88.7(5) . . . . ?
O11 W6 O19 W4 -177.4(5) 3_676 . . . ?
O20 W6 O19 W4 -130.4(9) . . . . ?
O15 W4 O19 Si1 176.8(9) . . . . ?
O18 W4 O19 Si1 42.5(9) . . . . ?
O17 W4 O19 Si1 128.8(10) . . . . ?
O14 W4 O19 Si1 -129.3(10) . . . . ?
O16 W4 O19 Si1 -45.3(9) . . . . ?
O20' W4 O19 Si1 -0.2(7) . . . . ?
O15 W4 O19 O20 -115.0(14) . . . . ?
O18 W4 O19 O20 110.7(11) . . . . ?
O17 W4 O19 O20 -163.0(13) . . . . ?
O14 W4 O19 O20 -61.2(11) . . . . ?
O16 W4 O19 O20 22.9(11) . . . . ?
O20' W4 O19 O20 68.0(11) . . . . ?
O15 W4 O19 O19' 110.8(14) . . . 3_676 ?
O18 W4 O19 O19' -23.5(11) . . . 3_676 ?
O17 W4 O19 O19' 62.8(11) . . . 3_676 ?
O14 W4 O19 O19' 164.7(12) . . . 3_676 ?
O16 W4 O19 O19' -111.3(10) . . . 3_676 ?
O20' W4 O19 O19' -66.2(11) . . . 3_676 ?
O15 W4 O19 W6 -50.4(14) . . . . ?
O18 W4 O19 W6 175.3(5) . . . . ?
O17 W4 O19 W6 -98.4(6) . . . . ?
O14 W4 O19 W6 3.4(5) . . . . ?
O16 W4 O19 W6 87.4(5) . . . . ?
O20' W4 O19 W6 132.6(8) . . . . ?
O15 W4 O19 W5 45.8(14) . . . 3_676 ?
O18 W4 O19 W5 -88.5(5) . . . 3_676 ?
O17 W4 O19 W5 -2.2(5) . . . 3_676 ?
O14 W4 O19 W5 99.6(6) . . . 3_676 ?
O16 W4 O19 W5 -176.3(5) . . . 3_676 ?
O20' W4 O19 W5 -131.2(8) . . . 3_676 ?
O19' Si1 O20 O19 124.3(9) . . . . ?
O19' Si1 O20 O19 -55.7(9) 3_676 . . . ?
O19 Si1 O20 O19 180.000(7) 3_676 . . . ?
O20' Si1 O20 O19 -118.5(8) 3_676 . . . ?
O20' Si1 O20 O19 61.5(8) . . . . ?
O19' Si1 O20 O19' 180.000(4) 3_676 . . . ?
O19 Si1 O20 O19' -124.3(9) . . . . ?
O19 Si1 O20 O19' 55.7(9) 3_676 . . . ?
O20' Si1 O20 O19' 117.1(9) 3_676 . . . ?
O20' Si1 O20 O19' -62.9(9) . . . . ?
O19' Si1 O20 W6 123.8(12) . . . . ?
O19' Si1 O20 W6 -56.2(12) 3_676 . . . ?
O19 Si1 O20 W6 -0.6(8) . . . . ?
O19 Si1 O20 W6 179.4(8) 3_676 . . . ?
O20' Si1 O20 W6 -119.1(11) 3_676 . . . ?
O20' Si1 O20 W6 60.9(11) . . . . ?
O19' Si1 O20 W1 -1.1(8) . . . . ?
O19' Si1 O20 W1 178.9(8) 3_676 . . . ?
O19 Si1 O20 W1 -125.4(11) . . . . ?
O19 Si1 O20 W1 54.6(11) 3_676 . . . ?
O20' Si1 O20 W1 116.1(11) 3_676 . . . ?
O20' Si1 O20 W1 -63.9(11) . . . . ?
O19' Si1 O20 W2 -116.6(11) . . . 3_676 ?
O19' Si1 O20 W2 63.4(11) 3_676 . . 3_676 ?
O19 Si1 O20 W2 119.1(11) . . . 3_676 ?
O19 Si1 O20 W2 -60.9(11) 3_676 . . 3_676 ?
O20' Si1 O20 W2 0.5(8) 3_676 . . 3_676 ?
O20' Si1 O20 W2 -179.5(8) . . . 3_676 ?
O19' O19 O20 Si1 42.4(7) 3_676 . . . ?
W6 O19 O20 Si1 -179.5(8) . . . . ?
W5 O19 O20 Si1 104.4(12) 3_676 . . . ?
W4 O19 O20 Si1 -102.8(10) . . . . ?
Si1 O19 O20 O19' 42.5(7) . . . . ?
O19' O19 O20 O19' 84.9(10) 3_676 . . . ?
W6 O19 O20 O19' -137.0(9) . . . . ?
W5 O19 O20 O19' 146.9(11) 3_676 . . . ?
W4 O19 O20 O19' -60.3(13) . . . . ?
Si1 O19 O20 W6 179.5(8) . . . . ?
O19' O19 O20 W6 -138.1(8) 3_676 . . . ?
W5 O19 O20 W6 -76.1(11) 3_676 . . . ?
W4 O19 O20 W6 76.7(9) . . . . ?
Si1 O19 O20 W1 104.5(13) . . . . ?
O19' O19 O20 W1 147.0(12) 3_676 . . . ?
W6 O19 O20 W1 -75.0(12) . . . . ?
W5 O19 O20 W1 -151.1(9) 3_676 . . . ?
W4 O19 O20 W1 1.8(19) . . . . ?
Si1 O19 O20 W2 -103.3(12) . . . 3_676 ?
O19' O19 O20 W2 -60.9(13) 3_676 . . 3_676 ?
W6 O19 O20 W2 77.2(10) . . . 3_676 ?
W5 O19 O20 W2 1.1(19) 3_676 . . 3_676 ?
W4 O19 O20 W2 153.9(7) . . . 3_676 ?
O19 O19' O20 Si1 -42.8(7) 3_676 . . . ?
W5 O19' O20 Si1 -105.2(13) . . . . ?
W1 O19' O20 Si1 -179.0(8) . . . . ?
W3 O19' O20 Si1 104.2(11) . . . . ?
Si1 O19' O20 O19 -43.8(7) . . . . ?
O19 O19' O20 O19 -86.6(10) 3_676 . . . ?
W5 O19' O20 O19 -149.0(12) . . . . ?
W1 O19' O20 O19 137.2(9) . . . . ?
W3 O19' O20 O19 60.4(13) . . . . ?
Si1 O19' O20 W6 -106.7(14) . . . . ?
O19 O19' O20 W6 -149.5(12) 3_676 . . . ?
W5 O19' O20 W6 148.1(10) . . . . ?
W1 O19' O20 W6 74.3(12) . . . . ?
W3 O19' O20 W6 -2(2) . . . . ?
Si1 O19' O20 W1 179.0(8) . . . . ?
O19 O19' O20 W1 136.2(8) 3_676 . . . ?
W5 O19' O20 W1 73.8(12) . . . . ?
W3 O19' O20 W1 -76.7(10) . . . . ?
Si1 O19' O20 W2 102.9(12) . . . 3_676 ?
O19 O19' O20 W2 60.0(13) 3_676 . . 3_676 ?
W5 O19' O20 W2 -2(2) . . . 3_676 ?
W1 O19' O20 W2 -76.2(10) . . . 3_676 ?
W3 O19' O20 W2 -152.9(8) . . . 3_676 ?
O12 W6 O20 Si1 176.0(10) . . . . ?
O10 W6 O20 Si1 42.2(11) 3_676 . . . ?
O14 W6 O20 Si1 -46.0(11) . . . . ?
O13 W6 O20 Si1 -131.7(12) . . . . ?
O11 W6 O20 Si1 126.5(12) 3_676 . . . ?
O19 W6 O20 Si1 0.5(8) . . . . ?
O12 W6 O20 O19 175.5(12) . . . . ?
O10 W6 O20 O19 41.7(7) 3_676 . . . ?
O14 W6 O20 O19 -46.5(7) . . . . ?
O13 W6 O20 O19 -132.2(8) . . . . ?
O11 W6 O20 O19 126.0(9) 3_676 . . . ?
O12 W6 O20 O19' -111.4(17) . . . . ?
O10 W6 O20 O19' 114.7(14) 3_676 . . . ?
O14 W6 O20 O19' 26.6(15) . . . . ?
O13 W6 O20 O19' -59.1(14) . . . . ?
O11 W6 O20 O19' -161.0(16) 3_676 . . . ?
O19 W6 O20 O19' 73.1(14) . . . . ?
O12 W6 O20 W1 -48.1(16) . . . . ?
O10 W6 O20 W1 178.0(5) 3_676 . . . ?
O14 W6 O20 W1 89.9(5) . . . . ?
O13 W6 O20 W1 4.2(4) . . . . ?
O11 W6 O20 W1 -97.7(6) 3_676 . . . ?
O19 W6 O20 W1 136.4(9) . . . . ?
O12 W6 O20 W2 45.3(17) . . . 3_676 ?
O10 W6 O20 W2 -88.5(5) 3_676 . . 3_676 ?
O14 W6 O20 W2 -176.7(5) . . . 3_676 ?
O13 W6 O20 W2 97.6(6) . . . 3_676 ?
O11 W6 O20 W2 -4.2(5) 3_676 . . 3_676 ?
O19 W6 O20 W2 -130.2(9) . . . 3_676 ?
O5 W1 O20 Si1 179.5(9) . . . . ?
O13 W1 O20 Si1 133.2(11) . . . . ?
O7 W1 O20 Si1 -39.8(10) . . . . ?
O4 W1 O20 Si1 -123.9(11) . . . . ?
O6 W1 O20 Si1 48.5(10) . . . . ?
O19' W1 O20 Si1 0.9(7) . . . . ?
O5 W1 O20 O19 106.2(17) . . . . ?
O13 W1 O20 O19 60.0(13) . . . . ?
O7 W1 O20 O19 -113.1(13) . . . . ?
O4 W1 O20 O19 162.8(15) . . . . ?
O6 W1 O20 O19 -24.8(13) . . . . ?
O19' W1 O20 O19 -72.3(13) . . . . ?
O5 W1 O20 O19' 178.6(12) . . . . ?
O13 W1 O20 O19' 132.3(9) . . . . ?
O7 W1 O20 O19' -40.7(7) . . . . ?
O4 W1 O20 O19' -124.9(9) . . . . ?
O6 W1 O20 O19' 47.5(7) . . . . ?
O5 W1 O20 W6 42.0(16) . . . . ?
O13 W1 O20 W6 -4.2(4) . . . . ?
O7 W1 O20 W6 -177.3(5) . . . . ?
O4 W1 O20 W6 98.6(7) . . . . ?
O6 W1 O20 W6 -89.0(5) . . . . ?
O19' W1 O20 W6 -136.5(9) . . . . ?
O5 W1 O20 W2 -52.3(15) . . . 3_676 ?
O13 W1 O20 W2 -98.6(6) . . . 3_676 ?
O7 W1 O20 W2 88.3(5) . . . 3_676 ?
O4 W1 O20 W2 4.2(5) . . . 3_676 ?
O6 W1 O20 W2 176.6(5) . . . 3_676 ?
O19' W1 O20 W2 129.1(9) . . . 3_676 ?
O19' Si1 O20' W2 119.6(10) . . . . ?
O19' Si1 O20' W2 -60.4(10) 3_676 . . . ?
O20 Si1 O20' W2 -179.4(8) . . . . ?
O20 Si1 O20' W2 0.6(8) 3_676 . . . ?
O19 Si1 O20' W2 -121.1(10) . . . . ?
O19 Si1 O20' W2 58.9(10) 3_676 . . . ?
O19' Si1 O20' W4 -119.4(10) . . . . ?
O19' Si1 O20' W4 60.6(10) 3_676 . . . ?
O20 Si1 O20' W4 -58.5(10) . . . . ?
O20 Si1 O20' W4 121.5(10) 3_676 . . . ?
O19 Si1 O20' W4 -0.2(8) . . . . ?
O19 Si1 O20' W4 179.8(8) 3_676 . . . ?
O19' Si1 O20' W3 -0.8(8) . . . . ?
O19' Si1 O20' W3 179.2(8) 3_676 . . . ?
O20 Si1 O20' W3 60.2(10) . . . . ?
O20 Si1 O20' W3 -119.8(10) 3_676 . . . ?
O19 Si1 O20' W3 118.5(10) . . . . ?
O19 Si1 O20' W3 -61.5(10) 3_676 . . . ?
O3 W2 O20' Si1 178.8(9) . . . . ?
O4 W2 O20' Si1 45.7(9) 3_676 . . . ?
O11 W2 O20' Si1 -44.1(9) . . . . ?
O18 W2 O20' Si1 129.9(11) . . . . ?
O2 W2 O20' Si1 -128.4(10) . . . . ?
O20 W2 O20' Si1 -0.5(7) 3_676 . . . ?
O3 W2 O20' W4 47.2(15) . . . . ?
O4 W2 O20' W4 -85.9(5) 3_676 . . . ?
O11 W2 O20' W4 -175.8(5) . . . . ?
O18 W2 O20' W4 -1.7(6) . . . . ?
O2 W2 O20' W4 100.0(7) . . . . ?
O20 W2 O20' W4 -132.1(8) 3_676 . . . ?
O3 W2 O20' W3 -50.0(14) . . . . ?
O4 W2 O20' W3 176.9(5) 3_676 . . . ?
O11 W2 O20' W3 87.1(5) . . . . ?
O18 W2 O20' W3 -98.9(7) . . . . ?
O2 W2 O20' W3 2.8(6) . . . . ?
O20 W2 O20' W3 130.7(8) 3_676 . . . ?
O15 W4 O20' Si1 -176.8(10) . . . . ?
O18 W4 O20' Si1 -130.4(11) . . . . ?
O17 W4 O20' Si1 -44.2(9) . . . . ?
O14 W4 O20' Si1 44.4(9) . . . . ?
O16 W4 O20' Si1 127.9(11) . . . . ?
O19 W4 O20' Si1 0.2(7) . . . . ?
O15 W4 O20' W2 -44.7(15) . . . . ?
O18 W4 O20' W2 1.7(6) . . . . ?
O17 W4 O20' W2 87.9(5) . . . . ?
O14 W4 O20' W2 176.5(5) . . . . ?
O16 W4 O20' W2 -99.9(7) . . . . ?
O19 W4 O20' W2 132.3(8) . . . . ?
O15 W4 O20' W3 53.0(15) . . . . ?
O18 W4 O20' W3 99.4(7) . . . . ?
O17 W4 O20' W3 -174.4(5) . . . . ?
O14 W4 O20' W3 -85.8(5) . . . . ?
O16 W4 O20' W3 -2.2(6) . . . . ?
O19 W4 O20' W3 -130.0(8) . . . . ?
O1 W3 O20' Si1 178.3(7) . . . . ?
O16 W3 O20' Si1 -128.0(10) . . . . ?
O2 W3 O20' Si1 128.9(10) . . . . ?
O8 W3 O20' Si1 45.7(9) . . . . ?
O6 W3 O20' Si1 -43.3(9) . . . . ?
O19' W3 O20' Si1 0.6(7) . . . . ?
O1 W3 O20' W2 46.5(13) . . . . ?
O16 W3 O20' W2 100.2(7) . . . . ?
O2 W3 O20' W2 -2.8(6) . . . . ?
O8 W3 O20' W2 -86.1(5) . . . . ?
O6 W3 O20' W2 -175.1(5) . . . . ?
O19' W3 O20' W2 -131.2(8) . . . . ?
O1 W3 O20' W4 -51.4(13) . . . . ?
O16 W3 O20' W4 2.3(6) . . . . ?
O2 W3 O20' W4 -100.8(7) . . . . ?
O8 W3 O20' W4 176.0(5) . . . . ?
O6 W3 O20' W4 87.0(5) . . . . ?
O19' W3 O20' W4 130.9(8) . . . . ?
O33 W8 O21 W8' 177(7) . . . . ?
O31 W8 O21 W8' -90(7) . . . . ?
O23 W8 O21 W8' 83(7) . . . . ?
O22 W8 O21 W8' -2(6) . . . . ?
O39' W8 O21 W8' 35(6) . . . . ?
O39 W8 O21 W8' -133(8) . . . . ?
O27 W7 O22 W8' -157.0(16) . . . . ?
O26 W7 O22 W8' 101.6(17) . . . . ?
O36 W7 O22 W8' 22(3) . . . . ?
O25 W7 O22 W8' -55.9(16) . . . . ?
O39' W7 O22 W8' 6.0(14) . . . . ?
O40 W7 O22 W8' 39.3(16) 3 . . . ?
O27 W7 O22 W8 -159.3(13) . . . . ?
O26 W7 O22 W8 99.3(14) . . . . ?
O36 W7 O22 W8 20(2) . . . . ?
O25 W7 O22 W8 -58.1(14) . . . . ?
O39' W7 O22 W8 3.7(12) . . . . ?
O40 W7 O22 W8 37.1(14) 3 . . . ?
O21 W8 O22 W8' 5(14) . . . . ?
O33 W8 O22 W8' -172(17) . . . . ?
O31 W8 O22 W8' 105(15) . . . . ?
O23 W8 O22 W8' -93(15) . . . . ?
O39' W8 O22 W8' -156(15) . . . . ?
O39 W8 O22 W8' 171(15) . . . . ?
O21 W8 O22 W7 157.3(13) . . . . ?
O33 W8 O22 W7 -20(4) . . . . ?
O31 W8 O22 W7 -103.4(14) . . . . ?
O23 W8 O22 W7 58.6(15) . . . . ?
O39' W8 O22 W7 -3.8(12) . . . . ?
O39 W8 O22 W7 -36.8(15) . . . . ?
O24 W9 O23 W8 160.0(15) . . . . ?
O29 W9 O23 W8 -19(3) . . . . ?
O25 W9 O23 W8 60.7(15) . . . . ?
O38 W9 O23 W8 -99.8(16) . . . . ?
O39' W9 O23 W8 -1.1(13) . . . . ?
O40' W9 O23 W8 -36.9(15) . . . . ?
O24 W9 O23 W8' 149.5(15) . . . . ?
O29 W9 O23 W8' -29(3) . . . . ?
O25 W9 O23 W8' 50.3(16) . . . . ?
O38 W9 O23 W8' -110.2(16) . . . . ?
O39' W9 O23 W8' -11.6(14) . . . . ?
O40' W9 O23 W8' -47.3(16) . . . . ?
O21 W8 O23 W9 -155.9(14) . . . . ?
O33 W8 O23 W9 101.2(15) . . . . ?
O31 W8 O23 W9 4(4) . . . . ?
O22 W8 O23 W9 -60.9(16) . . . . ?
O39' W8 O23 W9 1.2(13) . . . . ?
O39 W8 O23 W9 35.0(16) . . . . ?
O21 W8 O23 W8' -70(7) . . . . ?
O33 W8 O23 W8' -173(8) . . . . ?
O31 W8 O23 W8' 89(8) . . . . ?
O22 W8 O23 W8' 25(7) . . . . ?
O39' W8 O23 W8' 87(7) . . . . ?
O39 W8 O23 W8' 121(7) . . . . ?
O24 W9 O25 W7 -157.7(14) . . . . ?
O29 W9 O25 W7 101.4(15) . . . . ?
O23 W9 O25 W7 -56.4(16) . . . . ?
O38 W9 O25 W7 22(3) . . . . ?
O39' W9 O25 W7 2.5(13) . . . . ?
O40' W9 O25 W7 39.5(16) . . . . ?
O27 W7 O25 W9 158.4(14) . . . . ?
O26 W7 O25 W9 -18(3) . . . . ?
O36 W7 O25 W9 -101.8(15) . . . . ?
O22 W7 O25 W9 57.1(16) . . . . ?
O39' W7 O25 W9 -2.5(13) . . . . ?
O40 W7 O25 W9 -38.9(16) 3 . . . ?
O27 W7 O26 W12 150.4(13) . . . 3 ?
O36 W7 O26 W12 50.4(14) . . . 3 ?
O22 W7 O26 W12 -108.4(15) . . . 3 ?
O25 W7 O26 W12 -33(3) . . . 3 ?
O39' W7 O26 W12 -47.1(14) . . . 3 ?
O40 W7 O26 W12 -9.7(12) 3 . . 3 ?
O30 W10 O28 W10' 31(8) . . . . ?
O32 W10 O28 W10' -146(10) . . . . ?
O29 W10 O28 W10' 131(8) 3 . . . ?
O31 W10 O28 W10' -68(8) . . . . ?
O40' W10 O28 W10' -166(8) 3 . . . ?
O39 W10 O28 W10' -134(8) . . . . ?
O30 W10 O28 W12 -157.7(13) . . . 3 ?
O32 W10 O28 W12 25(3) . . . 3 ?
O29 W10 O28 W12 -57.9(13) 3 . . 3 ?
O31 W10 O28 W12 103.1(13) . . . 3 ?
O40' W10 O28 W12 4.9(11) 3 . . 3 ?
O39 W10 O28 W12 37.2(13) . . . 3 ?
O24 W9 O29 W10 158.4(16) . . . 3 ?
O23 W9 O29 W10 -23(3) . . . 3 ?
O25 W9 O29 W10 -102.5(17) . . . 3 ?
O38 W9 O29 W10 58.0(17) . . . 3 ?
O39' W9 O29 W10 -38.5(17) . . . 3 ?
O40' W9 O29 W10 -2.5(14) . . . 3 ?
O24 W9 O29 W10' 149.2(16) . . . 3 ?
O23 W9 O29 W10' -32(3) . . . 3 ?
O25 W9 O29 W10' -111.6(17) . . . 3 ?
O38 W9 O29 W10' 48.8(17) . . . 3 ?
O39' W9 O29 W10' -47.6(17) . . . 3 ?
O40' W9 O29 W10' -11.7(14) . . . 3 ?
O32 W10 O30 W10' 162(5) . . . . ?
O29 W10 O30 W10' -105(5) 3 . . . ?
O31 W10 O30 W10' 69(5) . . . . ?
O28 W10 O30 W10' -18(4) . . . . ?
O40' W10 O30 W10' -53(4) 3 . . . ?
O39 W10 O30 W10' 111(6) . . . . ?
O21 W8 O31 W10' -161.7(14) . . . . ?
O33 W8 O31 W10' -58.8(17) . . . . ?
O23 W8 O31 W10' 39(4) . . . . ?
O22 W8 O31 W10' 103.1(16) . . . . ?
O39' W8 O31 W10' 41.0(16) . . . . ?
O39 W8 O31 W10' 4.6(14) . . . . ?
O21 W8 O31 W8' 71(7) . . . . ?
O33 W8 O31 W8' 174(8) . . . . ?
O23 W8 O31 W8' -88(8) . . . . ?
O22 W8 O31 W8' -24(7) . . . . ?
O39' W8 O31 W8' -86(8) . . . . ?
O39 W8 O31 W8' -123(8) . . . . ?
O21 W8 O31 W10 -155.7(13) . . . . ?
O33 W8 O31 W10 -52.7(15) . . . . ?
O23 W8 O31 W10 45(4) . . . . ?
O22 W8 O31 W10 109.1(14) . . . . ?
O39' W8 O31 W10 47.0(15) . . . . ?
O39 W8 O31 W10 10.6(13) . . . . ?
O30 W10 O31 W10' -63(4) . . . . ?
O32 W10 O31 W10' -167(5) . . . . ?
O29 W10 O31 W10' 101(6) 3 . . . ?
O28 W10 O31 W10' 31(4) . . . . ?
O40' W10 O31 W10' 93(4) 3 . . . ?
O39 W10 O31 W10' 130(4) . . . . ?
O30 W10 O31 W8 155.9(14) . . . . ?
O32 W10 O31 W8 52.4(15) . . . . ?
O29 W10 O31 W8 -39(4) 3 . . . ?
O28 W10 O31 W8 -109.8(15) . . . . ?
O40' W10 O31 W8 -47.4(15) 3 . . . ?
O39 W10 O31 W8 -10.7(13) . . . . ?
O30 W10 O31 W8' 163.4(14) . . . . ?
O32 W10 O31 W8' 59.9(16) . . . . ?
O29 W10 O31 W8' -32(4) 3 . . . ?
O28 W10 O31 W8' -102.3(16) . . . . ?
O40' W10 O31 W8' -39.9(16) 3 . . . ?
O39 W10 O31 W8' -3.2(14) . . . . ?
O30 W10 O32 W11 -157.3(13) . . . . ?
O29 W10 O32 W11 102.3(14) 3 . . . ?
O31 W10 O32 W11 -57.6(15) . . . . ?
O28 W10 O32 W11 20(3) . . . . ?
O40' W10 O32 W11 38.1(15) 3 . . . ?
O39 W10 O32 W11 6.6(12) . . . . ?
O30 W10 O32 W10' -59(14) . . . . ?
O29 W10 O32 W10' -159(14) 3 . . . ?
O31 W10 O32 W10' 41(14) . . . . ?
O28 W10 O32 W10' 118(15) . . . . ?
O40' W10 O32 W10' 136(14) 3 . . . ?
O39 W10 O32 W10' 105(14) . . . . ?
O34 W11 O32 W10 158.6(14) . . . . ?
O36 W11 O32 W10 -102.6(14) 3 . . . ?
O33 W11 O32 W10 56.9(14) . . . . ?
O35 W11 O32 W10 -23(2) . . . . ?
O40 W11 O32 W10 -37.4(14) . . . . ?
O39 W11 O32 W10 -6.7(12) . . . . ?
O34 W11 O32 W10' 155.4(13) . . . . ?
O36 W11 O32 W10' -105.7(14) 3 . . . ?
O33 W11 O32 W10' 53.7(14) . . . . ?
O35 W11 O32 W10' -26(2) . . . . ?
O40 W11 O32 W10' -40.6(14) . . . . ?
O39 W11 O32 W10' -9.9(12) . . . . ?
O21 W8 O33 W11 156.3(12) . . . . ?
O31 W8 O33 W11 56.2(15) . . . . ?
O23 W8 O33 W11 -104.1(14) . . . . ?
O22 W8 O33 W11 -27(4) . . . . ?
O39' W8 O33 W11 -41.0(15) . . . . ?
O39 W8 O33 W11 -8.1(12) . . . . ?
O21 W8 O33 W8' -26(60) . . . . ?
O31 W8 O33 W8' -126(61) . . . . ?
O23 W8 O33 W8' 74(60) . . . . ?
O22 W8 O33 W8' 151(63) . . . . ?
O39' W8 O33 W8' 137(61) . . . . ?
O39 W8 O33 W8' 170(61) . . . . ?
O34 W11 O33 W8 -157.1(14) . . . . ?
O36 W11 O33 W8 28(3) 3 . . . ?
O32 W11 O33 W8 -54.5(15) . . . . ?
O35 W11 O33 W8 103.2(14) . . . . ?
O40 W11 O33 W8 40.7(14) . . . . ?
O39 W11 O33 W8 8.2(12) . . . . ?
O34 W11 O33 W8' -157.1(13) . . . . ?
O36 W11 O33 W8' 28(2) 3 . . . ?
O32 W11 O33 W8' -54.6(14) . . . . ?
O35 W11 O33 W8' 103.2(14) . . . . ?
O40 W11 O33 W8' 40.7(13) . . . . ?
O39 W11 O33 W8' 8.1(12) . . . . ?
O37 W12 O35 W11 -156.4(12) . . . . ?
O38 W12 O35 W11 103.0(13) . . . . ?
O26 W12 O35 W11 -54.8(13) 3 . . . ?
O28 W12 O35 W11 22(2) 3 . . . ?
O40' W12 O35 W11 38.4(13) . . . . ?
O40 W12 O35 W11 6.5(11) . . . . ?
O34 W11 O35 W12 155.7(12) . . . . ?
O36 W11 O35 W12 57.1(13) 3 . . . ?
O32 W11 O35 W12 -23(2) . . . . ?
O33 W11 O35 W12 -102.9(13) . . . . ?
O40 W11 O35 W12 -6.5(11) . . . . ?
O39 W11 O35 W12 -37.5(12) . . . . ?
O27 W7 O36 W11 -156.2(12) . . . 3 ?
O26 W7 O36 W11 -54.4(13) . . . 3 ?
O22 W7 O36 W11 24(2) . . . 3 ?
O25 W7 O36 W11 102.4(13) . . . 3 ?
O39' W7 O36 W11 38.9(13) . . . 3 ?
O40 W7 O36 W11 5.5(11) 3 . . 3 ?
O37 W12 O38 W9 160.0(14) . . . . ?
O35 W12 O38 W9 -101.0(15) . . . . ?
O26 W12 O38 W9 -18(3) 3 . . . ?
O28 W12 O38 W9 57.7(15) 3 . . . ?
O40' W12 O38 W9 -3.8(12) . . . . ?
O40 W12 O38 W9 -39.1(15) . . . . ?
O24 W9 O38 W12 -157.2(14) . . . . ?
O29 W9 O38 W12 -56.1(15) . . . . ?
O23 W9 O38 W12 101.5(15) . . . . ?
O25 W9 O38 W12 23(3) . . . . ?
O39' W9 O38 W12 40.8(15) . . . . ?
O40' W9 O38 W12 3.7(12) . . . . ?
O39 Si2 O39' W8' -4.0(11) . . . . ?
O39 Si2 O39' W8' 176.0(11) 3 . . . ?
O40 Si2 O39' W8' -60.3(14) . . . . ?
O40 Si2 O39' W8' 119.7(14) 3 . . . ?
O40' Si2 O39' W8' 57.5(13) 3 . . . ?
O40' Si2 O39' W8' -122.5(13) . . . . ?
O39 Si2 O39' W8 0.5(10) . . . . ?
O39 Si2 O39' W8 -179.5(10) 3 . . . ?
O40 Si2 O39' W8 -55.9(13) . . . . ?
O40 Si2 O39' W8 124.1(13) 3 . . . ?
O40' Si2 O39' W8 62.0(12) 3 . . . ?
O40' Si2 O39' W8 -118.0(12) . . . . ?
O39 Si2 O39' W9 120.8(12) . . . . ?
O39 Si2 O39' W9 -59.2(12) 3 . . . ?
O40 Si2 O39' W9 64.4(12) . . . . ?
O40 Si2 O39' W9 -115.6(12) 3 . . . ?
O40' Si2 O39' W9 -177.7(9) 3 . . . ?
O40' Si2 O39' W9 2.3(9) . . . . ?
O39 Si2 O39' W7 -125.1(12) . . . . ?
O39 Si2 O39' W7 54.9(12) 3 . . . ?
O40 Si2 O39' W7 178.5(9) . . . . ?
O40 Si2 O39' W7 -1.5(9) 3 . . . ?
O40' Si2 O39' W7 -63.7(11) 3 . . . ?
O40' Si2 O39' W7 116.3(11) . . . . ?
O21 W8 O39' Si2 -175.2(15) . . . . ?
O33 W8 O39' Si2 43.1(13) . . . . ?
O31 W8 O39' Si2 -49.5(12) . . . . ?
O23 W8 O39' Si2 129.6(13) . . . . ?
O22 W8 O39' Si2 -131.9(13) . . . . ?
O39 W8 O39' Si2 -0.4(8) . . . . ?
O21 W8 O39' W8' -33(5) . . . . ?
O33 W8 O39' W8' -175(7) . . . . ?
O31 W8 O39' W8' 92(6) . . . . ?
O23 W8 O39' W8' -89(6) . . . . ?
O22 W8 O39' W8' 10(6) . . . . ?
O39 W8 O39' W8' 141(6) . . . . ?
O21 W8 O39' W9 55(2) . . . . ?
O33 W8 O39' W9 -87.1(8) . . . . ?
O31 W8 O39' W9 -179.7(7) . . . . ?
O23 W8 O39' W9 -0.6(7) . . . . ?
O22 W8 O39' W9 97.9(8) . . . . ?
O39 W8 O39' W9 -130.6(10) . . . . ?
O21 W8 O39' W7 -41(2) . . . . ?
O33 W8 O39' W7 177.2(7) . . . . ?
O31 W8 O39' W7 84.5(8) . . . . ?
O23 W8 O39' W7 -96.3(9) . . . . ?
O22 W8 O39' W7 2.2(7) . . . . ?
O39 W8 O39' W7 133.7(10) . . . . ?
O24 W9 O39' Si2 178.9(10) . . . . ?
O29 W9 O39' Si2 41.8(11) . . . . ?
O23 W9 O39' Si2 -131.6(13) . . . . ?
O25 W9 O39' Si2 125.8(13) . . . . ?
O38 W9 O39' Si2 -47.6(11) . . . . ?
O40' W9 O39' Si2 -2.0(8) . . . . ?
O24 W9 O39' W8' -42.9(18) . . . . ?
O29 W9 O39' W8' 179.9(7) . . . . ?
O23 W9 O39' W8' 6.5(7) . . . . ?
O25 W9 O39' W8' -96.1(9) . . . . ?
O38 W9 O39' W8' 90.5(7) . . . . ?
O40' W9 O39' W8' 136.1(10) . . . . ?
O24 W9 O39' W8 -48.8(17) . . . . ?
O29 W9 O39' W8 174.0(7) . . . . ?
O23 W9 O39' W8 0.6(7) . . . . ?
O25 W9 O39' W8 -102.0(9) . . . . ?
O38 W9 O39' W8 84.6(7) . . . . ?
O40' W9 O39' W8 130.2(10) . . . . ?
O24 W9 O39' W7 51.8(17) . . . . ?
O29 W9 O39' W7 -85.4(6) . . . . ?
O23 W9 O39' W7 101.2(8) . . . . ?
O25 W9 O39' W7 -1.4(7) . . . . ?
O38 W9 O39' W7 -174.8(6) . . . . ?
O40' W9 O39' W7 -129.2(9) . . . . ?
O27 W7 O39' Si2 -180.0(13) . . . . ?
O26 W7 O39' Si2 48.8(11) . . . . ?
O36 W7 O39' Si2 -40.8(11) . . . . ?
O22 W7 O39' Si2 133.1(13) . . . . ?
O25 W7 O39' Si2 -125.2(13) . . . . ?
O40 W7 O39' Si2 1.3(8) 3 . . . ?
O27 W7 O39' W8' 44(2) . . . . ?
O26 W7 O39' W8' -87.4(7) . . . . ?
O36 W7 O39' W8' -177.0(7) . . . . ?
O22 W7 O39' W8' -3.1(7) . . . . ?
O25 W7 O39' W8' 98.6(9) . . . . ?
O40 W7 O39' W8' -134.9(11) 3 . . . ?
O27 W7 O39' W8 45(2) . . . . ?
O26 W7 O39' W8 -86.6(7) . . . . ?
O36 W7 O39' W8 -176.2(7) . . . . ?
O22 W7 O39' W8 -2.3(7) . . . . ?
O25 W7 O39' W8 99.4(9) . . . . ?
O40 W7 O39' W8 -134.1(11) 3 . . . ?
O27 W7 O39' W9 -53.5(19) . . . . ?
O26 W7 O39' W9 175.3(6) . . . . ?
O36 W7 O39' W9 85.7(6) . . . . ?
O22 W7 O39' W9 -100.4(8) . . . . ?
O25 W7 O39' W9 1.3(7) . . . . ?
O40 W7 O39' W9 127.8(10) 3 . . . ?
O40 Si2 O39 O40 180.0 3 . . . ?
O40' Si2 O39 O40 123.6(10) 3 . . . ?
O40' Si2 O39 O40 -56.4(10) . . . . ?
O39' Si2 O39 O40 60.2(10) 3 . . . ?
O39' Si2 O39 O40 -119.8(10) . . . . ?
O40 Si2 O39 W11 -1.1(9) . . . . ?
O40 Si2 O39 W11 178.9(9) 3 . . . ?
O40' Si2 O39 W11 122.5(12) 3 . . . ?
O40' Si2 O39 W11 -57.5(12) . . . . ?
O39' Si2 O39 W11 59.1(12) 3 . . . ?
O39' Si2 O39 W11 -120.9(12) . . . . ?
O40 Si2 O39 W8 119.3(12) . . . . ?
O40 Si2 O39 W8 -60.7(12) 3 . . . ?
O40' Si2 O39 W8 -117.1(11) 3 . . . ?
O40' Si2 O39 W8 62.9(11) . . . . ?
O39' Si2 O39 W8 179.5(9) 3 . . . ?
O39' Si2 O39 W8 -0.5(9) . . . . ?
O40 Si2 O39 W10 -122.1(13) . . . . ?
O40 Si2 O39 W10 57.9(13) 3 . . . ?
O40' Si2 O39 W10 1.5(9) 3 . . . ?
O40' Si2 O39 W10 -178.5(9) . . . . ?
O39' Si2 O39 W10 -61.9(12) 3 . . . ?
O39' Si2 O39 W10 118.1(12) . . . . ?
O40 Si2 O39 W10' -126.9(12) . . . . ?
O40 Si2 O39 W10' 53.1(12) 3 . . . ?
O40' Si2 O39 W10' -3.3(9) 3 . . . ?
O40' Si2 O39 W10' 176.7(9) . . . . ?
O39' Si2 O39 W10' -66.7(12) 3 . . . ?
O39' Si2 O39 W10' 113.3(12) . . . . ?
O40 Si2 O39 W8' 123.1(12) . . . . ?
O40 Si2 O39 W8' -56.9(12) 3 . . . ?
O40' Si2 O39 W8' -113.2(11) 3 . . . ?
O40' Si2 O39 W8' 66.8(11) . . . . ?
O39' Si2 O39 W8' -176.6(9) 3 . . . ?
O39' Si2 O39 W8' 3.4(9) . . . . ?
O34 W11 O39 Si2 179.4(14) . . . . ?
O36 W11 O39 Si2 -44.3(11) 3 . . . ?
O32 W11 O39 Si2 -130.4(12) . . . . ?
O33 W11 O39 Si2 128.9(12) . . . . ?
O35 W11 O39 Si2 43.4(11) . . . . ?
O40 W11 O39 Si2 1.0(9) . . . . ?
O34 W11 O39 O40 178.3(17) . . . . ?
O36 W11 O39 O40 -45.3(9) 3 . . . ?
O32 W11 O39 O40 -131.5(10) . . . . ?
O33 W11 O39 O40 127.8(9) . . . . ?
O35 W11 O39 O40 42.3(8) . . . . ?
O34 W11 O39 W8 46(2) . . . . ?
O36 W11 O39 W8 -177.4(6) 3 . . . ?
O32 W11 O39 W8 96.4(7) . . . . ?
O33 W11 O39 W8 -4.3(6) . . . . ?
O35 W11 O39 W8 -89.7(6) . . . . ?
O40 W11 O39 W8 -132.1(10) . . . . ?
O34 W11 O39 W10 -47(2) . . . . ?
O36 W11 O39 W10 89.5(6) 3 . . . ?
O32 W11 O39 W10 3.3(6) . . . . ?
O33 W11 O39 W10 -97.4(7) . . . . ?
O35 W11 O39 W10 177.1(6) . . . . ?
O40 W11 O39 W10 134.8(10) . . . . ?
O34 W11 O39 W10' -45(2) . . . . ?
O36 W11 O39 W10' 91.4(6) 3 . . . ?
O32 W11 O39 W10' 5.2(6) . . . . ?
O33 W11 O39 W10' -95.5(7) . . . . ?
O35 W11 O39 W10' 179.0(6) . . . . ?
O40 W11 O39 W10' 136.7(10) . . . . ?
O34 W11 O39 W8' 46(2) . . . . ?
O36 W11 O39 W8' -177.6(6) 3 . . . ?
O32 W11 O39 W8' 96.2(8) . . . . ?
O33 W11 O39 W8' -4.5(6) . . . . ?
O35 W11 O39 W8' -90.0(6) . . . . ?
O40 W11 O39 W8' -132.3(10) . . . . ?
O21 W8 O39 Si2 173(2) . . . . ?
O33 W8 O39 Si2 -131.7(12) . . . . ?
O31 W8 O39 Si2 125.9(12) . . . . ?
O23 W8 O39 Si2 -43.0(12) . . . . ?
O22 W8 O39 Si2 42.5(12) . . . . ?
O39' W8 O39 Si2 0.4(9) . . . . ?
O21 W8 O39 O40 -114(3) . . . . ?
O33 W8 O39 O40 -58.8(14) . . . . ?
O31 W8 O39 O40 -161.2(15) . . . . ?
O23 W8 O39 O40 29.8(15) . . . . ?
O22 W8 O39 O40 115.4(14) . . . . ?
O39' W8 O39 O40 73.3(15) . . . . ?
O21 W8 O39 W11 -51(3) . . . . ?
O33 W8 O39 W11 4.4(7) . . . . ?
O31 W8 O39 W11 -98.0(8) . . . . ?
O23 W8 O39 W11 93.1(7) . . . . ?
O22 W8 O39 W11 178.6(7) . . . . ?
O39' W8 O39 W11 136.6(9) . . . . ?
O21 W8 O39 W10 41(3) . . . . ?
O33 W8 O39 W10 96.1(8) . . . . ?
O31 W8 O39 W10 -6.3(7) . . . . ?
O23 W8 O39 W10 -175.2(7) . . . . ?
O22 W8 O39 W10 -89.7(8) . . . . ?
O39' W8 O39 W10 -131.8(10) . . . . ?
O21 W8 O39 W10' 45(3) . . . . ?
O33 W8 O39 W10' 100.1(8) . . . . ?
O31 W8 O39 W10' -2.4(7) . . . . ?
O23 W8 O39 W10' -171.3(7) . . . . ?
O22 W8 O39 W10' -85.8(7) . . . . ?
O39' W8 O39 W10' -127.8(10) . . . . ?
O21 W8 O39 W8' 126(10) . . . . ?
O33 W8 O39 W8' -178(8) . . . . ?
O31 W8 O39 W8' 79(8) . . . . ?
O23 W8 O39 W8' -90(8) . . . . ?
O22 W8 O39 W8' -4(8) . . . . ?
O39' W8 O39 W8' -46(8) . . . . ?
O30 W10 O39 Si2 -171(3) . . . . ?
O32 W10 O39 Si2 132.9(12) . . . . ?
O29 W10 O39 Si2 44.8(12) 3 . . . ?
O31 W10 O39 Si2 -125.7(12) . . . . ?
O28 W10 O39 Si2 -42.9(12) . . . . ?
O40' W10 O39 Si2 -1.4(8) 3 . . . ?
O30 W10 O39 O40 115(3) . . . . ?
O32 W10 O39 O40 58.8(14) . . . . ?
O29 W10 O39 O40 -29.4(16) 3 . . . ?
O31 W10 O39 O40 160.2(16) . . . . ?
O28 W10 O39 O40 -117.0(14) . . . . ?
O40' W10 O39 O40 -75.6(14) 3 . . . ?
O30 W10 O39 W11 53(3) . . . . ?
O32 W10 O39 W11 -3.5(6) . . . . ?
O29 W10 O39 W11 -91.6(7) 3 . . . ?
O31 W10 O39 W11 97.9(7) . . . . ?
O28 W10 O39 W11 -179.3(6) . . . . ?
O40' W10 O39 W11 -137.8(9) 3 . . . ?
O30 W10 O39 W8 -39(3) . . . . ?
O32 W10 O39 W8 -95.2(8) . . . . ?
O29 W10 O39 W8 176.7(8) 3 . . . ?
O31 W10 O39 W8 6.2(7) . . . . ?
O28 W10 O39 W8 89.0(7) . . . . ?
O40' W10 O39 W8 130.5(9) 3 . . . ?
O30 W10 O39 W10' -102(7) . . . . ?
O32 W10 O39 W10' -158(5) . . . . ?
O29 W10 O39 W10' 114(5) 3 . . . ?
O31 W10 O39 W10' -57(5) . . . . ?
O28 W10 O39 W10' 26(5) . . . . ?
O40' W10 O39 W10' 67(5) 3 . . . ?
O30 W10 O39 W8' -43(3) . . . . ?
O32 W10 O39 W8' -99.8(8) . . . . ?
O29 W10 O39 W8' 172.1(8) 3 . . . ?
O31 W10 O39 W8' 1.6(7) . . . . ?
O28 W10 O39 W8' 84.5(7) . . . . ?
O40' W10 O39 W8' 125.9(9) 3 . . . ?
O39 Si2 O40' W10 -178.5(9) . . . 3 ?
O39 Si2 O40' W10 1.5(9) 3 . . 3 ?
O40 Si2 O40' W10 127.0(12) . . . 3 ?
O40 Si2 O40' W10 -53.0(12) 3 . . 3 ?
O39' Si2 O40' W10 62.5(11) 3 . . 3 ?
O39' Si2 O40' W10 -117.5(11) . . . 3 ?
O39 Si2 O40' W12 54.7(11) . . . . ?
O39 Si2 O40' W12 -125.3(11) 3 . . . ?
O40 Si2 O40' W12 0.1(9) . . . . ?
O40 Si2 O40' W12 -179.9(9) 3 . . . ?
O39' Si2 O40' W12 -64.3(11) 3 . . . ?
O39' Si2 O40' W12 115.7(11) . . . . ?
O39 Si2 O40' W10' 176.4(10) . . . 3 ?
O39 Si2 O40' W10' -3.6(10) 3 . . 3 ?
O40 Si2 O40' W10' 121.8(12) . . . 3 ?
O40 Si2 O40' W10' -58.2(12) 3 . . 3 ?
O39' Si2 O40' W10' 57.4(12) 3 . . 3 ?
O39' Si2 O40' W10' -122.6(12) . . . 3 ?
O39 Si2 O40' W9 -63.3(10) . . . . ?
O39 Si2 O40' W9 116.7(10) 3 . . . ?
O40 Si2 O40' W9 -117.8(11) . . . . ?
O40 Si2 O40' W9 62.2(11) 3 . . . ?
O39' Si2 O40' W9 177.7(9) 3 . . . ?
O39' Si2 O40' W9 -2.3(9) . . . . ?
O37 W12 O40' Si2 -176.5(13) . . . . ?
O35 W12 O40' Si2 -40.6(10) . . . . ?
O38 W12 O40' Si2 -126.9(11) . . . . ?
O26 W12 O40' Si2 47.8(10) 3 . . . ?
O28 W12 O40' Si2 132.8(11) 3 . . . ?
O40 W12 O40' Si2 -0.1(8) . . . . ?
O37 W12 O40' W10 47.8(18) . . . 3 ?
O35 W12 O40' W10 -176.3(6) . . . 3 ?
O38 W12 O40' W10 97.3(8) . . . 3 ?
O26 W12 O40' W10 -88.0(6) 3 . . 3 ?
O28 W12 O40' W10 -2.9(6) 3 . . 3 ?
O40 W12 O40' W10 -135.9(10) . . . 3 ?
O37 W12 O40' W10' 48.7(18) . . . 3 ?
O35 W12 O40' W10' -175.4(6) . . . 3 ?
O38 W12 O40' W10' 98.3(8) . . . 3 ?
O26 W12 O40' W10' -87.0(6) 3 . . 3 ?
O28 W12 O40' W10' -2.0(6) 3 . . 3 ?
O40 W12 O40' W10' -134.9(9) . . . 3 ?
O37 W12 O40' W9 -47.5(18) . . . . ?
O35 W12 O40' W9 88.4(5) . . . . ?
O38 W12 O40' W9 2.0(6) . . . . ?
O26 W12 O40' W9 176.7(6) 3 . . . ?
O28 W12 O40' W9 -98.2(7) 3 . . . ?
O40 W12 O40' W9 128.8(9) . . . . ?
O24 W9 O40' Si2 -178.9(10) . . . . ?
O29 W9 O40' Si2 -127.4(11) . . . . ?
O23 W9 O40' Si2 44.8(9) . . . . ?
O25 W9 O40' Si2 -44.1(11) . . . . ?
O38 W9 O40' Si2 129.4(12) . . . . ?
O39' W9 O40' Si2 2.0(8) . . . . ?
O24 W9 O40' W10 -50.2(16) . . . 3 ?
O29 W9 O40' W10 1.3(7) . . . 3 ?
O23 W9 O40' W10 173.5(6) . . . 3 ?
O25 W9 O40' W10 84.6(8) . . . 3 ?
O38 W9 O40' W10 -101.9(8) . . . 3 ?
O39' W9 O40' W10 130.7(10) . . . 3 ?
O24 W9 O40' W12 49.6(16) . . . . ?
O29 W9 O40' W12 101.2(8) . . . . ?
O23 W9 O40' W12 -86.6(6) . . . . ?
O25 W9 O40' W12 -175.5(7) . . . . ?
O38 W9 O40' W12 -2.1(6) . . . . ?
O39' W9 O40' W12 -129.4(9) . . . . ?
O24 W9 O40' W10' -45.1(16) . . . 3 ?
O29 W9 O40' W10' 6.4(7) . . . 3 ?
O23 W9 O40' W10' 178.6(6) . . . 3 ?
O25 W9 O40' W10' 89.7(8) . . . 3 ?
O38 W9 O40' W10' -96.8(8) . . . 3 ?
O39' W9 O40' W10' 135.8(10) . . . 3 ?
O39 Si2 O40 O39 180.0 3 . . . ?
O40' Si2 O40 O39 -56.9(10) 3 . . . ?
O40' Si2 O40 O39 123.1(10) . . . . ?
O39' Si2 O40 O39 -121.6(10) 3 . . . ?
O39' Si2 O40 O39 58.4(10) . . . . ?
O39 Si2 O40 W11 1.1(9) . . . . ?
O39 Si2 O40 W11 -178.9(9) 3 . . . ?
O40' Si2 O40 W11 -55.7(12) 3 . . . ?
O40' Si2 O40 W11 124.3(12) . . . . ?
O39' Si2 O40 W11 -120.5(12) 3 . . . ?
O39' Si2 O40 W11 59.5(12) . . . . ?
O39 Si2 O40 W12 -123.3(12) . . . . ?
O39 Si2 O40 W12 56.7(12) 3 . . . ?
O40' Si2 O40 W12 179.9(9) 3 . . . ?
O40' Si2 O40 W12 -0.1(9) . . . . ?
O39' Si2 O40 W12 115.1(12) 3 . . . ?
O39' Si2 O40 W12 -64.9(12) . . . . ?
O39 Si2 O40 W7 120.2(12) . . . 3 ?
O39 Si2 O40 W7 -59.8(12) 3 . . 3 ?
O40' Si2 O40 W7 63.3(12) 3 . . 3 ?
O40' Si2 O40 W7 -116.7(12) . . . 3 ?
O39' Si2 O40 W7 -1.5(9) 3 . . 3 ?
O39' Si2 O40 W7 178.5(9) . . . 3 ?
W11 O39 O40 Si2 179.0(8) . . . . ?
W8 O39 O40 Si2 -107.4(13) . . . . ?
W10 O39 O40 Si2 107.1(13) . . . . ?
W10' O39 O40 Si2 103.3(14) . . . . ?
W8' O39 O40 Si2 -102.1(14) . . . . ?
Si2 O39 O40 W11 -179.0(8) . . . . ?
W8 O39 O40 W11 73.6(12) . . . . ?
W10 O39 O40 W11 -71.9(12) . . . . ?
W10' O39 O40 W11 -75.7(13) . . . . ?
W8' O39 O40 W11 78.9(12) . . . . ?
Si2 O39 O40 W12 103.7(14) . . . . ?
W11 O39 O40 W12 -77.3(13) . . . . ?
W8 O39 O40 W12 -4(2) . . . . ?
W10 O39 O40 W12 -149.2(10) . . . . ?
W10' O39 O40 W12 -153.0(10) . . . . ?
W8' O39 O40 W12 2(2) . . . . ?
Si2 O39 O40 W7 -102.6(13) . . . 3 ?
W11 O39 O40 W7 76.4(12) . . . 3 ?
W8 O39 O40 W7 149.9(10) . . . 3 ?
W10 O39 O40 W7 4(2) . . . 3 ?
W10' O39 O40 W7 1(2) . . . 3 ?
W8' O39 O40 W7 155.2(10) . . . 3 ?
O34 W11 O40 Si2 -179.6(11) . . . . ?
O36 W11 O40 Si2 127.8(13) 3 . . . ?
O32 W11 O40 Si2 41.9(11) . . . . ?
O33 W11 O40 Si2 -47.2(11) . . . . ?
O35 W11 O40 Si2 -131.9(13) . . . . ?
O39 W11 O40 Si2 -1.0(8) . . . . ?
O34 W11 O40 O39 -178.7(13) . . . . ?
O36 W11 O40 O39 128.8(10) 3 . . . ?
O32 W11 O40 O39 42.9(8) . . . . ?
O33 W11 O40 O39 -46.2(8) . . . . ?
O35 W11 O40 O39 -130.9(9) . . . . ?
O34 W11 O40 W12 -44.3(17) . . . . ?
O36 W11 O40 W12 -96.9(7) 3 . . . ?
O32 W11 O40 W12 177.2(6) . . . . ?
O33 W11 O40 W12 88.1(6) . . . . ?
O35 W11 O40 W12 3.4(5) . . . . ?
O39 W11 O40 W12 134.3(10) . . . . ?
O34 W11 O40 W7 49.6(17) . . . 3 ?
O36 W11 O40 W7 -2.9(5) 3 . . 3 ?
O32 W11 O40 W7 -88.9(6) . . . 3 ?
O33 W11 O40 W7 -178.0(6) . . . 3 ?
O35 W11 O40 W7 97.3(7) . . . 3 ?
O39 W11 O40 W7 -131.7(10) . . . 3 ?
O37 W12 O40 Si2 177.0(11) . . . . ?
O35 W12 O40 Si2 133.2(13) . . . . ?
O38 W12 O40 Si2 46.8(11) . . . . ?
O26 W12 O40 Si2 -124.3(13) 3 . . . ?
O28 W12 O40 Si2 -41.0(11) 3 . . . ?
O40' W12 O40 Si2 0.1(8) . . . . ?
O37 W12 O40 O39 106.3(19) . . . . ?
O35 W12 O40 O39 62.5(15) . . . . ?
O38 W12 O40 O39 -23.9(15) . . . . ?
O26 W12 O40 O39 165.0(17) 3 . . . ?
O28 W12 O40 O39 -111.7(15) 3 . . . ?
O40' W12 O40 O39 -70.6(15) . . . . ?
O37 W12 O40 W11 40.3(17) . . . . ?
O35 W12 O40 W11 -3.4(5) . . . . ?
O38 W12 O40 W11 -89.8(6) . . . . ?
O26 W12 O40 W11 99.1(8) 3 . . . ?
O28 W12 O40 W11 -177.7(6) 3 . . . ?
O40' W12 O40 W11 -136.5(10) . . . . ?
O37 W12 O40 W7 -53.8(17) . . . 3 ?
O35 W12 O40 W7 -97.6(7) . . . 3 ?
O38 W12 O40 W7 176.0(6) . . . 3 ?
O26 W12 O40 W7 4.9(6) 3 . . 3 ?
O28 W12 O40 W7 88.2(6) 3 . . 3 ?
O40' W12 O40 W7 129.3(10) . . . 3 ?
W10 O30 W10' O28 160(5) . . . . ?
W10 O30 W10' O31 -103(5) . . . . ?
W10 O30 W10' O29 67(5) . . . 3 ?
W10 O30 W10' O32 -16(4) . . . . ?
W10 O30 W10' O40' 102(6) . . . 3 ?
W10 O30 W10' O39 -44(4) . . . . ?
W12 O28 W10' O30 -155.6(14) 3 . . . ?
W10 O28 W10' O30 -146(8) . . . . ?
W12 O28 W10' O31 99.0(15) 3 . . . ?
W10 O28 W10' O31 109(8) . . . . ?
W12 O28 W10' O29 -55.8(15) 3 . . 3 ?
W10 O28 W10' O29 -46(8) . . . 3 ?
W12 O28 W10' O32 14(3) 3 . . . ?
W10 O28 W10' O32 24(7) . . . . ?
W12 O28 W10' O40' 3.9(12) 3 . . 3 ?
W10 O28 W10' O40' 13(8) . . . 3 ?
W12 O28 W10' O39 34.2(15) 3 . . . ?
W10 O28 W10' O39 44(8) . . . . ?
W8 O31 W10' O30 151.9(15) . . . . ?
W8' O31 W10' O30 160.8(15) . . . . ?
W10 O31 W10' O30 108(5) . . . . ?
W8 O31 W10' O28 -102.1(17) . . . . ?
W8' O31 W10' O28 -93.1(18) . . . . ?
W10 O31 W10' O28 -146(5) . . . . ?
W8 O31 W10' O29 -6(3) . . . 3 ?
W8' O31 W10' O29 3(3) . . . 3 ?
W10 O31 W10' O29 -49(4) . . . 3 ?
W8 O31 W10' O32 55.3(16) . . . . ?
W8' O31 W10' O32 64.2(16) . . . . ?
W10 O31 W10' O32 12(4) . . . . ?
W8 O31 W10' O40' -37.3(17) . . . 3 ?
W8' O31 W10' O40' -28.4(18) . . . 3 ?
W10 O31 W10' O40' -81(4) . . . 3 ?
W8 O31 W10' O39 -4.5(14) . . . . ?
W8' O31 W10' O39 4.4(15) . . . . ?
W10 O31 W10' O39 -48(4) . . . . ?
W10 O32 W10' O30 118(14) . . . . ?
W11 O32 W10' O30 -157.5(13) . . . . ?
W10 O32 W10' O28 -51(13) . . . . ?
W11 O32 W10' O28 33(3) . . . . ?
W10 O32 W10' O31 -138(14) . . . . ?
W11 O32 W10' O31 -53.9(14) . . . . ?
W10 O32 W10' O29 20(14) . . . 3 ?
W11 O32 W10' O29 104.0(14) . . . 3 ?
W10 O32 W10' O40' -42(14) . . . 3 ?
W11 O32 W10' O40' 41.8(14) . . . 3 ?
W10 O32 W10' O39 -74(14) . . . . ?
W11 O32 W10' O39 9.7(11) . . . . ?
Si2 O39 W10' O30 166(2) . . . . ?
O40 O39 W10' O30 92(3) . . . . ?
W11 O39 W10' O30 27(3) . . . . ?
W8 O39 W10' O30 -65(2) . . . . ?
W10 O39 W10' O30 52(5) . . . . ?
W8' O39 W10' O30 -70(2) . . . . ?
Si2 O39 W10' O28 -37.3(12) . . . . ?
O40 O39 W10' O28 -111.4(16) . . . . ?
W11 O39 W10' O28 -176.4(7) . . . . ?
W8 O39 W10' O28 91.9(8) . . . . ?
W10 O39 W10' O28 -151(5) . . . . ?
W8' O39 W10' O28 87.4(7) . . . . ?
Si2 O39 W10' O31 -126.8(11) . . . . ?
O40 O39 W10' O31 159.1(17) . . . . ?
W11 O39 W10' O31 94.1(8) . . . . ?
W8 O39 W10' O31 2.4(7) . . . . ?
W10 O39 W10' O31 119(5) . . . . ?
W8' O39 W10' O31 -2.1(7) . . . . ?
Si2 O39 W10' O29 52.7(11) . . . 3 ?
O40 O39 W10' O29 -21.4(16) . . . 3 ?
W11 O39 W10' O29 -86.4(7) . . . 3 ?
W8 O39 W10' O29 -178.1(7) . . . 3 ?
W10 O39 W10' O29 -61(5) . . . 3 ?
W8' O39 W10' O29 177.4(7) . . . 3 ?
Si2 O39 W10' O32 133.9(12) . . . . ?
O40 O39 W10' O32 59.9(15) . . . . ?
W11 O39 W10' O32 -5.1(6) . . . . ?
W8 O39 W10' O32 -96.8(8) . . . . ?
W10 O39 W10' O32 20(5) . . . . ?
W8' O39 W10' O32 -101.4(8) . . . . ?
Si2 O39 W10' O40' 3.1(8) . . . 3 ?
O40 O39 W10' O40' -71.0(15) . . . 3 ?
W11 O39 W10' O40' -136.0(9) . . . 3 ?
W8 O39 W10' O40' 132.3(9) . . . 3 ?
W10 O39 W10' O40' -111(5) . . . 3 ?
W8' O39 W10' O40' 127.8(9) . . . 3 ?
W8 O21 W8' O22 177(7) . . . . ?
W8 O21 W8' O23 -88(7) . . . . ?
W8 O21 W8' O31 82(7) . . . . ?
W8 O21 W8' O33 -3(6) . . . . ?
W8 O21 W8' O39' -120(8) . . . . ?
W8 O21 W8' O39 28(5) . . . . ?
W7 O22 W8' O21 156.1(14) . . . . ?
W8 O22 W8' O21 -174(15) . . . . ?
W7 O22 W8' O23 53.9(18) . . . . ?
W8 O22 W8' O23 84(15) . . . . ?
W7 O22 W8' O31 -102.1(16) . . . . ?
W8 O22 W8' O31 -72(15) . . . . ?
W7 O22 W8' O33 -24(4) . . . . ?
W8 O22 W8' O33 6(13) . . . . ?
W7 O22 W8' O39' -6.0(14) . . . . ?
W8 O22 W8' O39' 24(15) . . . . ?
W7 O22 W8' O39 -38.1(17) . . . . ?
W8 O22 W8' O39 -8(14) . . . . ?
W9 O23 W8' O21 -157.3(14) . . . . ?
W8 O23 W8' O21 101(7) . . . . ?
W9 O23 W8' O22 -50.0(18) . . . . ?
W8 O23 W8' O22 -152(8) . . . . ?
W9 O23 W8' O31 47(3) . . . . ?
W8 O23 W8' O31 -55(7) . . . . ?
W9 O23 W8' O33 108.2(16) . . . . ?
W8 O23 W8' O33 6(7) . . . . ?
W9 O23 W8' O39' 11.9(14) . . . . ?
W8 O23 W8' O39' -90(7) . . . . ?
W9 O23 W8' O39 47.8(16) . . . . ?
W8 O23 W8' O39 -54(7) . . . . ?
W10' O31 W8' O21 -159.3(15) . . . . ?
W8 O31 W8' O21 -100(8) . . . . ?
W10 O31 W8' O21 -151.8(14) . . . . ?
W10' O31 W8' O22 93.3(17) . . . . ?
W8 O31 W8' O22 153(8) . . . . ?
W10 O31 W8' O22 100.8(16) . . . . ?
W10' O31 W8' O23 -3(3) . . . . ?
W8 O31 W8' O23 56(7) . . . . ?
W10 O31 W8' O23 4(3) . . . . ?
W10' O31 W8' O33 -64.8(17) . . . . ?
W8 O31 W8' O33 -5(7) . . . . ?
W10 O31 W8' O33 -57.3(15) . . . . ?
W10' O31 W8' O39' 27.6(18) . . . . ?
W8 O31 W8' O39' 87(8) . . . . ?
W10 O31 W8' O39' 35.1(16) . . . . ?
W10' O31 W8' O39 -4.4(15) . . . . ?
W8 O31 W8' O39 55(7) . . . . ?
W10 O31 W8' O39 3.1(13) . . . . ?
W8 O33 W8' O21 154(61) . . . . ?
W11 O33 W8' O21 155.8(12) . . . . ?
W8 O33 W8' O22 -27(59) . . . . ?
W11 O33 W8' O22 -25(3) . . . . ?
W8 O33 W8' O23 -105(61) . . . . ?
W11 O33 W8' O23 -103.2(14) . . . . ?
W8 O33 W8' O31 53(60) . . . . ?
W11 O33 W8' O31 55.6(14) . . . . ?
W8 O33 W8' O39' -43(60) . . . . ?
W11 O33 W8' O39' -40.4(14) . . . . ?
W8 O33 W8' O39 -10(60) . . . . ?
W11 O33 W8' O39 -8.0(12) . . . . ?
Si2 O39' W8' O21 163(3) . . . . ?
W8 O39' W8' O21 122(8) . . . . ?
W9 O39' W8' O21 29(3) . . . . ?
W7 O39' W8' O21 -66(3) . . . . ?
Si2 O39' W8' O22 -128.5(14) . . . . ?
W8 O39' W8' O22 -169(7) . . . . ?
W9 O39' W8' O22 98.1(9) . . . . ?
W7 O39' W8' O22 3.2(7) . . . . ?
Si2 O39' W8' O23 127.1(14) . . . . ?
W8 O39' W8' O23 87(6) . . . . ?
W9 O39' W8' O23 -6.3(7) . . . . ?
W7 O39' W8' O23 -101.2(8) . . . . ?
Si2 O39' W8' O31 -39.2(13) . . . . ?
W8 O39' W8' O31 -80(6) . . . . ?
W9 O39' W8' O31 -172.7(7) . . . . ?
W7 O39' W8' O31 92.4(7) . . . . ?
Si2 O39' W8' O33 45.0(13) . . . . ?
W8 O39' W8' O33 4(6) . . . . ?
W9 O39' W8' O33 -88.5(7) . . . . ?
W7 O39' W8' O33 176.7(7) . . . . ?
Si2 O39' W8' O39 3.3(9) . . . . ?
W8 O39' W8' O39 -37(6) . . . . ?
W9 O39' W8' O39 -130.2(10) . . . . ?
W7 O39' W8' O39 135.0(10) . . . . ?
Si2 O39 W8' O21 -169.7(17) . . . . ?
O40 O39 W8' O21 -98(2) . . . . ?
W11 O39 W8' O21 -32(2) . . . . ?
W8 O39 W8' O21 -35(7) . . . . ?
W10 O39 W8' O21 60(2) . . . . ?
W10' O39 W8' O21 64(2) . . . . ?
Si2 O39 W8' O22 40.0(12) . . . . ?
O40 O39 W8' O22 111.4(15) . . . . ?
W11 O39 W8' O22 178.1(8) . . . . ?
W8 O39 W8' O22 175(9) . . . . ?
W10 O39 W8' O22 -90.0(9) . . . . ?
W10' O39 W8' O22 -86.2(8) . . . . ?
Si2 O39 W8' O23 -51.2(11) . . . . ?
O40 O39 W8' O23 20.1(16) . . . . ?
W11 O39 W8' O23 86.9(7) . . . . ?
W8 O39 W8' O23 84(8) . . . . ?
W10 O39 W8' O23 178.7(7) . . . . ?
W10' O39 W8' O23 -177.5(7) . . . . ?
Si2 O39 W8' O31 128.4(11) . . . . ?
O40 O39 W8' O31 -160.3(16) . . . . ?
W11 O39 W8' O31 -93.6(8) . . . . ?
W8 O39 W8' O31 -97(8) . . . . ?
W10 O39 W8' O31 -1.7(7) . . . . ?
W10' O39 W8' O31 2.1(7) . . . . ?
Si2 O39 W8' O33 -133.7(11) . . . . ?
O40 O39 W8' O33 -62.4(15) . . . . ?
W11 O39 W8' O33 4.4(6) . . . . ?
W8 O39 W8' O33 1(8) . . . . ?
W10 O39 W8' O33 96.2(8) . . . . ?
W10' O39 W8' O33 100.0(8) . . . . ?
Si2 O39 W8' O39' -3.3(9) . . . . ?
O40 O39 W8' O39' 68.1(15) . . . . ?
W11 O39 W8' O39' 134.8(10) . . . . ?
W8 O39 W8' O39' 132(8) . . . . ?
W10 O39 W8' O39' -133.3(10) . . . . ?
W10' O39 W8' O39' -129.5(10) . . . . ?
